data_1557709
loop_
_publ_author_name
'Jiang, Zhan-Guo'
'Mao, Wei-Tao'
'Huang, Dan-Ping'
'Wang, Yu'
'Wang, Xiao-Juan'
'Zhan, Cai-Hong'

_publ_section_title
;
 A nonconventional host-guest cubic assembly based on \g-cyclodextrin and
 a Keggin-type polyoxometalate.
;
_journal_issue 18
_journal_name_full Nanoscale
_journal_page_first 10166
_journal_page_last 10171
_journal_paper_doi 10.1039/d0nr00973c
_journal_volume 12
_journal_year 2020
_chemical_formula_moiety '6(O40 P W12), 2(Cu1 O6), 3(C96 H110 Na0.67 O80), 4(O)'
_chemical_formula_sum 'C288 H330 Cu2 Na2 O496 P6 W72'
_chemical_formula_weight 25323.58
_space_group_crystal_system cubic
_space_group_IT_number 197
_space_group_name_Hall 'I 2 2 3'
_space_group_name_H-M_alt 'I 2 3'
_atom_sites_solution_hydrogens geom
_atom_sites_solution_primary direct
_audit_creation_date 2020-01-15
_audit_creation_method
;
Olex2 1.2
(compiled 2016.08.25 svn.r3337 for OlexSys, GUI svn.r5221)
;
_audit_update_record
;
2020-01-19 deposited with the CCDC.	2020-04-01 downloaded from the CCDC.
;
_cell_angle_alpha 90
_cell_angle_beta 90
_cell_angle_gamma 90
_cell_formula_units_Z 4
_cell_length_a 41.6063(14)
_cell_length_b 41.6063(14)
_cell_length_c 41.6063(14)
_cell_measurement_reflns_used 9721
_cell_measurement_temperature 120(2)
_cell_measurement_theta_max 27.41
_cell_measurement_theta_min 2.40
_cell_volume 72024(4)
_computing_cell_refinement 'SAINT V8.38A (?, 2016)'
_computing_data_reduction 'SAINT V8.38A (?, 2016)'
_computing_molecular_graphics 'Olex2 (Dolomanov et al., 2009)'
_computing_publication_material 'Olex2 (Dolomanov et al., 2009)'
_computing_structure_refinement 'ShelXL (Sheldrick, 2015)'
_computing_structure_solution 'SIR2004 (Burla et al., 2007)'
_diffrn_ambient_temperature 120.0
_diffrn_measured_fraction_theta_full 0.999
_diffrn_measured_fraction_theta_max 0.999
_diffrn_measurement_device_type 'Bruker D8 Venture'
_diffrn_measurement_method '\f and \w scans'
_diffrn_radiation_type MoK\a
_diffrn_radiation_wavelength 0.71073
_diffrn_reflns_av_R_equivalents 0.0548
_diffrn_reflns_av_unetI/netI 0.0312
_diffrn_reflns_Laue_measured_fraction_full 0.999
_diffrn_reflns_Laue_measured_fraction_max 0.999
_diffrn_reflns_limit_h_max 50
_diffrn_reflns_limit_h_min -45
_diffrn_reflns_limit_k_max 52
_diffrn_reflns_limit_k_min -52
_diffrn_reflns_limit_l_max 54
_diffrn_reflns_limit_l_min -54
_diffrn_reflns_number 268668
_diffrn_reflns_point_group_measured_fraction_full 0.999
_diffrn_reflns_point_group_measured_fraction_max 0.999
_diffrn_reflns_theta_full 25.242
_diffrn_reflns_theta_max 27.486
_diffrn_reflns_theta_min 2.077
_diffrn_standards_number 0
_exptl_absorpt_coefficient_mu 11.618
_exptl_absorpt_correction_T_max 0.7456
_exptl_absorpt_correction_T_min 0.3581
_exptl_absorpt_correction_type multi-scan
_exptl_absorpt_process_details
'SADABS 2016/2: Krause, L., Herbst-Irmer, R., Sheldrick G.M. & Stalke D., J. Appl. Cryst. 48 (2015) 3-10'
_exptl_crystal_colour bluish
_exptl_crystal_colour_modifier bluish
_exptl_crystal_density_diffrn 2.335
_exptl_crystal_description block
_exptl_crystal_F_000 46096
_exptl_crystal_size_max 0.2
_exptl_crystal_size_mid 0.2
_exptl_crystal_size_min 0.2
_refine_diff_density_max 2.568
_refine_diff_density_min -1.305
_refine_diff_density_rms 0.202
_refine_ls_abs_structure_details
;
 Flack x determined using 11715 quotients [(I+)-(I-)]/[(I+)+(I-)]
 (Parsons, Flack and Wagner, Acta Cryst. B69 (2013) 249-259).
;
_refine_ls_abs_structure_Flack 0.012(3)
_refine_ls_extinction_coef 0.0000046(8)
_refine_ls_extinction_expression Fc^*^=kFc[1+0.001xFc^2^\l^3^/sin(2\q)]^-1/4^
_refine_ls_extinction_method 'SHELXL-2014/7 (Sheldrick 2014'
_refine_ls_goodness_of_fit_ref 1.045
_refine_ls_hydrogen_treatment constr
_refine_ls_matrix_type full
_refine_ls_number_parameters 1286
_refine_ls_number_reflns 27556
_refine_ls_number_restraints 42
_refine_ls_restrained_S_all 1.045
_refine_ls_R_factor_all 0.0365
_refine_ls_R_factor_gt 0.0328
_refine_ls_shift/su_max 0.002
_refine_ls_shift/su_mean 0.000
_refine_ls_structure_factor_coef Fsqd
_refine_ls_weighting_details 'w=1/[\s^2^(Fo^2^)+(0.0527P)^2^+972.5737P] where P=(Fo^2^+2Fc^2^)/3'
_refine_ls_weighting_scheme calc
_refine_ls_wR_factor_gt 0.0918
_refine_ls_wR_factor_ref 0.0939
_reflns_Friedel_coverage 0.920
_reflns_Friedel_fraction_full 0.999
_reflns_Friedel_fraction_max 1.000
_reflns_number_gt 25844
_reflns_number_total 27556
_reflns_threshold_expression 'I > 2\s(I)'
_cod_data_source_file d0nr00973c2.cif
_cod_data_source_block a
_cod_depositor_comments 'Adding full bibliography for 1557709--1557710.cif.'
_cod_original_cell_volume 72024(7)
_cod_database_code 1557709
_shelx_space_group_comment
;
The symmetry employed for this shelxl refinement is uniquely defined
by the following loop, which should always be used as a source of
symmetry information in preference to the above space-group names.
They are only intended as comments.
;
_olex2_refinement_description
;
1. Fixed Uiso
 At 1.2 times of:
  All C(H) groups, All C(H,H) groups
2. Same fragment restrains
{O14B, O15B, O21B, C24B, C25B, C26B, C39B} sigma for 1-2: 0.02, 1-3: 0.04
{O138, O114, O99, C206, C29, C30, C31} sigma for 1-2: 0.02, 1-3: 0.04
as
{O14A, O15A, O21A, C24A, C25A, C26A, C39A}
3. Others
 Sof(O14B)=Sof(O15B)=Sof(O21B)=Sof(C24B)=Sof(H24B)=Sof(C25B)=Sof(H25B)=
 Sof(C26B)=Sof(H26B)=Sof(C39B)=Sof(H39B)=1-FVAR(1)
 Sof(O14A)=Sof(O15A)=Sof(O21A)=Sof(C24A)=Sof(H24A)=Sof(C25A)=Sof(H25A)=
 Sof(C26A)=Sof(H26A)=Sof(C39A)=Sof(H39A)=FVAR(1)
 Fixed Sof: Na1(0.33333)
4.a Ternary CH refined with riding coordinates:
 C24A(H24A), C25A(H25A), C26A(H26A), C39A(H39A), C24B(H24B), C25B(H25B),
 C26B(H26B), C39B(H39B), C206(H206), C29(H29), C30(H30), C31(H31), C1(H1),
 C2(H2), C3(H3), C4(H4), C6(H6), C7(H7), C8(H8), C9(H9), C10(H10), C11(H11),
 C13(H13), C14(H14), C15(H15), C16(H16), C17(H17), C18(H18), C20(H20), C21(H21),
  C23(H23), C32(H32), C35(H35), C36(H36), C37(H37), C40(H40), C182(H182),
 C183(H183), C184(H184), C185(H185), C187(H187), C209(H209), C213(H213)
4.b Secondary CH2 refined with riding coordinates:
 C5(H5A,H5B), C12(H12A,H12B), C19(H19A,H19B), C33(H33A,H33B), C34(H34A,H34B),
 C41(H41A,H41B), C208(H20A,H20B), C214(H21A,H21B)
;
_shelx_shelxl_version_number 2014/7
_olex2_submission_special_instructions 'No special instructions were received'

loop_
_space_group_symop_operation_xyz
'x, y, z'
'-x, -y, z'
'-x, y, -z'
'x, -y, -z'
'z, x, y'
'z, -x, -y'
'-z, -x, y'
'-z, x, -y'
'y, z, x'
'-y, z, -x'
'y, -z, -x'
'-y, -z, x'
'x+1/2, y+1/2, z+1/2'
'-x+1/2, -y+1/2, z+1/2'
'-x+1/2, y+1/2, -z+1/2'
'x+1/2, -y+1/2, -z+1/2'
'z+1/2, x+1/2, y+1/2'
'z+1/2, -x+1/2, -y+1/2'
'-z+1/2, -x+1/2, y+1/2'
'-z+1/2, x+1/2, -y+1/2'
'y+1/2, z+1/2, x+1/2'
'-y+1/2, z+1/2, -x+1/2'
'y+1/2, -z+1/2, -x+1/2'
'-y+1/2, -z+1/2, x+1/2'

loop_
_atom_site_label
_atom_site_type_symbol
_atom_site_fract_x
_atom_site_fract_y
_atom_site_fract_z
_atom_site_U_iso_or_equiv
_atom_site_adp_type
_atom_site_occupancy
_atom_site_site_symmetry_order
_atom_site_calc_flag
_atom_site_refinement_flags_posn
_atom_site_refinement_flags_adp
_atom_site_refinement_flags_occupancy
_atom_site_disorder_assembly
_atom_site_disorder_group
W00A W 0.67839(2) 0.46213(2) 0.19782(2) 0.02385(11) Uani 1 1 d . . . . .
W00B W 0.80664(2) 0.53554(2) 0.19320(2) 0.02970(12) Uani 1 1 d . . . . .
W00C W 0.68344(2) 0.46303(2) 0.28613(2) 0.02836(12) Uani 1 1 d . . . . .
W001 W 0.73864(2) 0.41233(2) 0.23902(2) 0.02860(12) Uani 1 1 d . . . . .
W002 W 0.74691(2) 0.50005(2) 0.32368(2) 0.02091(10) Uani 1 1 d . . . . .
W003 W 0.81111(2) 0.53623(2) 0.27557(2) 0.02495(11) Uani 1 1 d . . . . .
W004 W 0.73921(2) 0.49610(2) 0.15270(2) 0.02519(11) Uani 1 1 d . . . . .
W005 W 0.69045(2) 0.54519(2) 0.28375(2) 0.02610(12) Uani 1 1 d . . . . .
W006 W 0.79936(2) 0.44750(2) 0.19566(2) 0.03074(13) Uani 1 1 d . . . . .
W007 W 0.68725(2) 0.54418(2) 0.19544(2) 0.02469(11) Uani 1 1 d . . . . .
W008 W 0.80186(2) 0.44864(2) 0.27795(2) 0.02390(11) Uani 1 1 d . . . . .
W009 W 0.75508(2) 0.58270(2) 0.23676(2) 0.03098(13) Uani 1 1 d . . . . .
P2 P 0.74462(7) 0.49773(7) 0.23795(7) 0.0184(6) Uani 1 1 d . . . . .
O0AA O 0.7293(3) 0.3727(2) 0.2404(3) 0.045(3) Uani 1 1 d . . . . .
O1AA O 0.7120(2) 0.4307(2) 0.2721(2) 0.031(2) Uani 1 1 d . . . . .
O2AA O 0.6658(3) 0.5726(3) 0.3006(3) 0.047(3) Uani 1 1 d . . . . .
O3 O 0.7664(3) 0.4633(3) 0.1676(3) 0.036(2) Uani 1 1 d . . . . .
O4 O 0.8253(3) 0.4289(3) 0.1707(3) 0.042(3) Uani 1 1 d . . . . .
O5 O 0.7713(3) 0.4122(3) 0.2068(3) 0.041(3) Uani 1 1 d . . . . .
O6A O 0.7529(3) 0.6234(2) 0.2361(3) 0.038(2) Uani 1 1 d . . . . .
O6B O 0.7031(2) 0.4679(2) 0.1592(3) 0.032(2) Uani 1 1 d . . . . .
O7 O 0.7561(3) 0.5004(3) 0.3633(2) 0.033(2) Uani 1 1 d . . . . .
O8 O 0.6536(3) 0.4423(3) 0.3043(3) 0.037(2) Uani 1 1 d . . . . .
O9 O 0.7162(2) 0.5339(2) 0.3206(2) 0.032(2) Uani 1 1 d . . . . .
O11 O 0.7733(2) 0.4137(2) 0.2700(2) 0.032(2) Uani 1 1 d . . . . .
O14 O 0.7629(2) 0.4657(2) 0.2378(2) 0.0250(18) Uani 1 1 d . . . . .
O15 O 0.7235(3) 0.5693(2) 0.2066(2) 0.035(2) Uani 1 1 d . . . . .
O18 O 0.7895(3) 0.5755(2) 0.2663(2) 0.035(2) Uani 1 1 d . . . . .
O19 O 0.7083(3) 0.4294(2) 0.2098(2) 0.031(2) Uani 1 1 d . . . . .
O21 O 0.7262(3) 0.5703(2) 0.2692(2) 0.034(2) Uani 1 1 d . . . . .
O24 O 0.6635(2) 0.5048(2) 0.1922(2) 0.034(2) Uani 1 1 d . . . . .
O27 O 0.7717(3) 0.5247(2) 0.1658(2) 0.034(2) Uani 1 1 d . . . . .
O28 O 0.7252(2) 0.5001(2) 0.2686(2) 0.0232(17) Uani 1 1 d . . . . .
O29 O 0.6704(3) 0.4655(2) 0.2423(2) 0.034(2) Uani 1 1 d . . . . .
O30 O 0.6678(2) 0.5066(3) 0.2915(3) 0.035(2) Uani 1 1 d . . . . .
O34 O 0.7788(2) 0.5273(2) 0.3065(2) 0.0272(19) Uani 1 1 d . . . . .
O36 O 0.8301(3) 0.4326(2) 0.3016(3) 0.037(2) Uani 1 1 d . . . . .
O42 O 0.8178(2) 0.4914(2) 0.2739(2) 0.029(2) Uani 1 1 d . . . . .
O45 O 0.7688(2) 0.5254(2) 0.2370(2) 0.0269(19) Uani 1 1 d . . . . .
O49 O 0.7107(2) 0.4718(3) 0.3223(2) 0.033(2) Uani 1 1 d . . . . .
O50 O 0.6615(3) 0.5710(3) 0.1796(3) 0.040(3) Uani 1 1 d . . . . .
O52 O 0.6466(3) 0.4412(3) 0.1838(3) 0.042(3) Uani 1 1 d . . . . .
O54 O 0.7865(3) 0.5749(2) 0.2032(2) 0.039(3) Uani 1 1 d . . . . .
O57 O 0.7221(2) 0.4992(2) 0.2092(2) 0.0270(19) Uani 1 1 d . . . . .
O62 O 0.8203(2) 0.4400(3) 0.2364(3) 0.035(2) Uani 1 1 d . . . . .
O66 O 0.8418(3) 0.5479(3) 0.2996(3) 0.042(3) Uani 1 1 d . . . . .
O71 O 0.6775(3) 0.5438(2) 0.2401(2) 0.032(2) Uani 1 1 d . . . . .
O77 O 0.8294(3) 0.5389(3) 0.2331(3) 0.037(2) Uani 1 1 d . . . . .
O91A O 0.7432(3) 0.4944(3) 0.1121(2) 0.037(2) Uani 1 1 d . . . . .
O91B O 0.7097(3) 0.5309(2) 0.1575(2) 0.033(2) Uani 1 1 d . . . . .
O96 O 0.7723(2) 0.4657(2) 0.3076(2) 0.0268(19) Uani 1 1 d . . . . .
O100 O 0.8137(2) 0.4906(2) 0.1961(3) 0.034(2) Uani 1 1 d . . . . .
O216 O 0.8352(3) 0.5470(3) 0.1672(3) 0.049(3) Uani 1 1 d . . . . .
Cu2 Cu 0.74530(4) 0.74530(4) 0.25470(4) 0.0260(6) Uani 1 3 d S T P . .
O93 O 0.7381(3) 0.6959(3) 0.2475(2) 0.036(2) Uani 1 1 d . . . . .
O217 O 0.7558(3) 0.7941(4) 0.2649(4) 0.069(4) Uani 1 1 d . . . . .
O1 O 0.8438(3) 0.6259(3) 0.2821(3) 0.052(4) Uani 1 1 d . . . . .
O2 O 0.8535(4) 0.3417(3) 0.3228(3) 0.058(4) Uani 1 1 d . . . . .
O6 O 0.8765(4) 0.6068(4) 0.1883(4) 0.066(4) Uani 1 1 d . . . . .
O10 O 0.6691(3) 0.3893(4) 0.3558(4) 0.064(4) Uani 1 1 d . . . . .
O14A O 0.9025(6) 0.5478(6) 0.1625(6) 0.054(7) Uiso 0.56(3) 1 d D . . A 1
O15A O 0.8958(6) 0.4779(6) 0.1650(5) 0.048(6) Uiso 0.56(3) 1 d D . . A 1
O21A O 0.9477(6) 0.5298(6) 0.2358(6) 0.055(7) Uiso 0.56(3) 1 d D . . A 1
C24A C 0.9302(7) 0.5474(7) 0.2128(7) 0.045(8) Uiso 0.56(3) 1 d D . . A 1
H24A H 0.9432 0.5665 0.2061 0.054 Uiso 0.56(3) 1 calc R . . A 1
C25A C 0.9205(7) 0.5288(7) 0.1828(7) 0.050(8) Uiso 0.56(3) 1 d D . . A 1
H25A H 0.9406 0.5227 0.1712 0.060 Uiso 0.56(3) 1 calc R . . A 1
C26A C 0.9031(6) 0.4969(6) 0.1931(6) 0.040(7) Uiso 0.56(3) 1 d D . . A 1
H26A H 0.8824 0.5027 0.2039 0.047 Uiso 0.56(3) 1 calc R . . A 1
C39A C 0.9241(7) 0.4799(7) 0.2170(7) 0.042(7) Uiso 0.56(3) 1 d D . . A 1
H39A H 0.9452 0.4747 0.2066 0.051 Uiso 0.56(3) 1 calc R . . A 1
O14B O 0.8987(8) 0.5332(9) 0.1499(9) 0.069(11) Uiso 0.44(3) 1 d D . . A 2
O15B O 0.8898(9) 0.4636(9) 0.1579(8) 0.065(10) Uiso 0.44(3) 1 d D . . A 2
O21B O 0.9497(7) 0.5201(8) 0.2207(8) 0.057(9) Uiso 0.44(3) 1 d D . . A 2
C24B C 0.9289(8) 0.5348(8) 0.1982(9) 0.043(9) Uiso 0.44(3) 1 d D . . A 2
H24B H 0.9427 0.5518 0.1883 0.052 Uiso 0.44(3) 1 calc R . . A 2
C25B C 0.9182(9) 0.5152(9) 0.1695(9) 0.063(13) Uiso 0.44(3) 1 d D . . A 2
H25B H 0.9376 0.5084 0.1571 0.076 Uiso 0.44(3) 1 calc R . . A 2
C26B C 0.9006(9) 0.4845(8) 0.1826(9) 0.048(10) Uiso 0.44(3) 1 d D . . A 2
H26B H 0.8812 0.4919 0.1947 0.058 Uiso 0.44(3) 1 calc R . . A 2
C39B C 0.9227(11) 0.4686(10) 0.2063(11) 0.065(14) Uiso 0.44(3) 1 d D . . A 2
H39B H 0.9428 0.4595 0.1968 0.077 Uiso 0.44(3) 1 calc R . . A 2
O90 O 0.9022(3) 0.5578(4) 0.2250(5) 0.085(6) Uani 1 1 d . . . . .
O92 O 0.8533(3) 0.3663(3) 0.2727(3) 0.041(3) Uani 1 1 d . . . . .
O94 O 0.6943(3) 0.4658(3) 0.4388(3) 0.053(3) Uani 1 1 d . . . . .
O95 O 0.7705(3) 0.3664(2) 0.3412(2) 0.032(2) Uani 1 1 d . . . . .
O97 O 0.7221(4) 0.5830(3) 0.4261(3) 0.054(3) Uani 1 1 d . . . . .
O98 O 0.7603(4) 0.6196(3) 0.3550(3) 0.058(4) Uani 1 1 d . . . . .
O138 O 0.9007(4) 0.4039(5) 0.1745(3) 0.082(6) Uani 1 1 d D . . . .
O114 O 0.8605(4) 0.3542(4) 0.2078(3) 0.072(5) Uani 1 1 d D . . . .
O99 O 0.9292(3) 0.4089(4) 0.2571(4) 0.062(4) Uani 1 1 d D . . . .
C206 C 0.9241(4) 0.4170(6) 0.2245(5) 0.081(9) Uani 1 1 d D . . . .
H206 H 0.9455 0.4204 0.2141 0.097 Uiso 1 1 calc R . . . .
C29 C 0.9057(5) 0.3926(6) 0.2046(5) 0.070(7) Uani 1 1 d D . . . .
H29 H 0.9197 0.3732 0.2026 0.084 Uiso 1 1 calc R . . . .
C30 C 0.8749(5) 0.3820(4) 0.2232(4) 0.053(5) Uani 1 1 d D . . . .
H30 H 0.8591 0.4000 0.2231 0.064 Uiso 1 1 calc R . . . .
C31 C 0.8831(4) 0.3737(4) 0.2574(4) 0.044(4) Uani 1 1 d D . . . .
H31 H 0.8974 0.3544 0.2579 0.053 Uiso 1 1 calc R . . . .
O101 O 0.9063(3) 0.4486(4) 0.2240(4) 0.064(4) Uani 1 1 d . . . . .
O102 O 0.8417(4) 0.6558(3) 0.2244(3) 0.062(4) Uani 1 1 d . . . . .
O105 O 0.7589(3) 0.3727(3) 0.3955(3) 0.039(2) Uani 1 1 d . . . . .
O106 O 0.7004(3) 0.4389(3) 0.3908(3) 0.041(3) Uani 1 1 d . . . . .
O107 O 0.6965(3) 0.5444(2) 0.3963(2) 0.041(3) Uani 1 1 d . . . . .
O113 O 0.9224(5) 0.4222(5) 0.3229(4) 0.088(6) Uani 1 1 d . . . . .
O115 O 0.6510(4) 0.5878(4) 0.3755(4) 0.070(4) Uani 1 1 d . . . . .
O116 O 0.7070(5) 0.5229(4) 0.4776(3) 0.078(5) Uani 1 1 d . . . . .
O117 O 0.7955(4) 0.6719(3) 0.2727(4) 0.071(5) Uani 1 1 d . . . . .
O121 O 0.8156(5) 0.3181(3) 0.2477(3) 0.081(5) Uani 1 1 d . . . . .
O131 O 0.8136(5) 0.6361(4) 0.3636(3) 0.078(5) Uani 1 1 d . . . . .
O133 O 0.7450(4) 0.6761(3) 0.3219(4) 0.070(4) Uani 1 1 d . . . . .
O144 O 0.8653(5) 0.3802(7) 0.3779(4) 0.124(10) Uani 1 1 d . . . . .
O147 O 0.8795(4) 0.6319(6) 0.3537(4) 0.097(7) Uani 1 1 d . . . . .
O148 O 0.9295(4) 0.5811(8) 0.3231(6) 0.159(14) Uani 1 1 d . . . . .
O149 O 0.6360(3) 0.4483(4) 0.3755(4) 0.062(4) Uani 1 1 d . . . . .
O152 O 0.6376(4) 0.5181(4) 0.3741(4) 0.071(4) Uani 1 1 d . . . . .
O154 O 0.7119(4) 0.3411(4) 0.3291(5) 0.085(6) Uani 1 1 d . . . . .
O155 O 0.7520(6) 0.4017(5) 0.4529(4) 0.105(7) Uani 1 1 d . . . . .
O164 O 0.6950(4) 0.6344(3) 0.3464(3) 0.063(4) Uani 1 1 d . . . . .
O166 O 0.7896(5) 0.5691(5) 0.4386(5) 0.104(7) Uani 1 1 d . . . . .
O173 O 0.9806(5) 0.4725(7) 0.2531(8) 0.138(10) Uani 1 1 d . . . . .
O210 O 0.8994(4) 0.6256(5) 0.2830(4) 0.095(8) Uani 1 1 d . . . . .
O212 O 0.7628(4) 0.3230(3) 0.2904(3) 0.060(4) Uani 1 1 d . . . . .
C1 C 0.7165(4) 0.3565(4) 0.3595(5) 0.049(5) Uani 1 1 d . . . . .
H1 H 0.7046 0.3439 0.3762 0.059 Uiso 1 1 calc R . . . .
C2 C 0.7042(4) 0.3904(4) 0.3601(4) 0.046(4) Uani 1 1 d . . . . .
H2 H 0.7139 0.4025 0.3418 0.055 Uiso 1 1 calc R . . . .
C3 C 0.7129(4) 0.4070(4) 0.3910(4) 0.039(4) Uani 1 1 d . . . . .
H3 H 0.7029 0.3950 0.4092 0.047 Uiso 1 1 calc R . . . .
C4 C 0.7488(5) 0.4061(4) 0.3949(4) 0.044(4) Uani 1 1 d . . . . .
H4 H 0.7593 0.4174 0.3765 0.053 Uiso 1 1 calc R . . . .
C5 C 0.7618(5) 0.4186(5) 0.4264(4) 0.057(5) Uani 1 1 d . . . . .
H5A H 0.7856 0.4183 0.4254 0.068 Uiso 1 1 calc R . . . .
H5B H 0.7551 0.4413 0.4289 0.068 Uiso 1 1 calc R . . . .
C6 C 0.7522(4) 0.3551(3) 0.3674(4) 0.038(4) Uani 1 1 d . . . . .
H6 H 0.7581 0.3321 0.3714 0.046 Uiso 1 1 calc R . . . .
C7 C 0.6796(4) 0.4474(5) 0.4158(5) 0.048(4) Uani 1 1 d . . . . .
H7 H 0.6708 0.4275 0.4260 0.058 Uiso 1 1 calc R . . . .
C8 C 0.6520(5) 0.4660(5) 0.3995(5) 0.059(5) Uani 1 1 d . . . . .
H8 H 0.6359 0.4712 0.4165 0.071 Uiso 1 1 calc R . . . .
C9 C 0.6641(4) 0.4983(5) 0.3855(4) 0.047(4) Uani 1 1 d . . . . .
H9 H 0.6794 0.4940 0.3674 0.056 Uiso 1 1 calc R . . . .
C10 C 0.6813(4) 0.5155(4) 0.4119(4) 0.044(4) Uani 1 1 d . . . . .
H10 H 0.6659 0.5223 0.4290 0.053 Uiso 1 1 calc R . . . .
C11 C 0.7092(5) 0.4957(5) 0.4265(4) 0.050(5) Uani 1 1 d . . . . .
H11 H 0.7245 0.4900 0.4089 0.060 Uiso 1 1 calc R . . . .
C12 C 0.7282(6) 0.5118(5) 0.4537(4) 0.056(5) Uani 1 1 d . . . . .
H12A H 0.7435 0.4962 0.4632 0.067 Uiso 1 1 calc R . . . .
H12B H 0.7408 0.5301 0.4450 0.067 Uiso 1 1 calc R . . . .
C13 C 0.6927(4) 0.5730(4) 0.4140(4) 0.040(4) Uani 1 1 d . . . . .
H13 H 0.6769 0.5698 0.4318 0.049 Uiso 1 1 calc R . . . .
C14 C 0.6800(5) 0.5976(4) 0.3895(4) 0.050(5) Uani 1 1 d . . . . .
H14 H 0.6750 0.6175 0.4020 0.060 Uiso 1 1 calc R . . . .
C15 C 0.7045(6) 0.6073(4) 0.3642(4) 0.058(6) Uani 1 1 d . . . . .
H15 H 0.7074 0.5889 0.3490 0.070 Uiso 1 1 calc R . . . .
C16 C 0.7941(6) 0.6507(4) 0.3010(5) 0.063(6) Uani 1 1 d . . . . .
H16 H 0.7812 0.6312 0.2958 0.076 Uiso 1 1 calc R . . . .
C17 C 0.8290(6) 0.6410(4) 0.3082(5) 0.065(7) Uani 1 1 d . . . . .
H17 H 0.8417 0.6605 0.3143 0.078 Uiso 1 1 calc R . . . .
C18 C 0.7794(6) 0.6678(5) 0.3265(5) 0.065(6) Uani 1 1 d . . . . .
H18 H 0.7918 0.6879 0.3306 0.078 Uiso 1 1 calc R . . . .
C19 C 0.8593(6) 0.6065(6) 0.3494(5) 0.070(7) Uani 1 1 d . . . . .
H19A H 0.8575 0.5943 0.3697 0.083 Uiso 1 1 calc R . . . .
H19B H 0.8683 0.5920 0.3328 0.083 Uiso 1 1 calc R . . . .
C20 C 0.8256(6) 0.6178(4) 0.3389(4) 0.057(5) Uani 1 1 d . . . . .
H20 H 0.8113 0.5991 0.3341 0.068 Uiso 1 1 calc R . . . .
C21 C 0.9036(5) 0.5896(6) 0.2342(7) 0.080(8) Uani 1 1 d . . . . .
H21 H 0.9236 0.5998 0.2255 0.096 Uiso 1 1 calc R . . . .
C23 C 0.8741(5) 0.6066(5) 0.2209(5) 0.059(6) Uani 1 1 d . . . . .
H23 H 0.8548 0.5936 0.2267 0.071 Uiso 1 1 calc R . . . .
C28 C 0.9295(7) 0.4978(7) 0.2420(7) 0.087(8) Uiso 1 1 d . . . . .
C32 C 0.8996(4) 0.4017(4) 0.2740(5) 0.048(4) Uani 1 1 d . . . . .
H32 H 0.8853 0.4210 0.2731 0.058 Uiso 1 1 calc R . . . .
C33 C 0.9081(6) 0.3954(5) 0.3075(5) 0.062(5) Uani 1 1 d . . . . .
H33A H 0.8885 0.3891 0.3195 0.074 Uiso 1 1 calc R . . . .
H33B H 0.9233 0.3770 0.3084 0.074 Uiso 1 1 calc R . . . .
C34 C 0.9533(11) 0.4832(12) 0.2657(12) 0.155(17) Uiso 1 1 d . . . . .
H34A H 0.9585 0.4996 0.2822 0.186 Uiso 1 1 calc R . . . .
H34B H 0.9426 0.4651 0.2769 0.186 Uiso 1 1 calc R . . . .
C35 C 0.8516(5) 0.3380(4) 0.2900(4) 0.051(5) Uani 1 1 d . . . . .
H35 H 0.8694 0.3236 0.2828 0.061 Uiso 1 1 calc R . . . .
C36 C 0.8192(6) 0.3221(4) 0.2814(6) 0.065(6) Uani 1 1 d . . . . .
H36 H 0.8190 0.3002 0.2913 0.079 Uiso 1 1 calc R . . . .
C37 C 0.7917(5) 0.3406(4) 0.2951(4) 0.051(5) Uani 1 1 d . . . . .
H37 H 0.7900 0.3618 0.2839 0.061 Uiso 1 1 calc R . . . .
C40 C 0.9036(5) 0.5911(7) 0.2721(6) 0.080(9) Uani 1 1 d . . . . .
H40 H 0.8849 0.5783 0.2801 0.096 Uiso 1 1 calc R . . . .
C41 C 0.9310(6) 0.5804(10) 0.2876(8) 0.125(16) Uani 1 1 d . . . . .
H41A H 0.9493 0.5938 0.2805 0.150 Uiso 1 1 calc R . . . .
H41B H 0.9353 0.5581 0.2807 0.150 Uiso 1 1 calc R . . . .
C182 C 0.8697(6) 0.6416(5) 0.2361(5) 0.064(6) Uani 1 1 d . . . . .
H182 H 0.8881 0.6550 0.2282 0.076 Uiso 1 1 calc R . . . .
C183 C 0.7469(5) 0.5871(4) 0.4029(5) 0.052(5) Uani 1 1 d . . . . .
H183 H 0.7497 0.5668 0.3903 0.062 Uiso 1 1 calc R . . . .
C184 C 0.7366(5) 0.6141(4) 0.3802(4) 0.047(4) Uani 1 1 d . . . . .
H184 H 0.7344 0.6343 0.3931 0.056 Uiso 1 1 calc R . . . .
C185 C 0.7791(7) 0.6464(5) 0.3587(5) 0.071(8) Uani 1 1 d . . . . .
H185 H 0.7716 0.6595 0.3774 0.086 Uiso 1 1 calc R . . . .
C187 C 0.7971(5) 0.3461(3) 0.3304(4) 0.040(4) Uani 1 1 d . . . . .
H187 H 0.7965 0.3251 0.3421 0.048 Uiso 1 1 calc R . . . .
C208 C 0.7793(6) 0.5953(5) 0.4209(5) 0.064(6) Uani 1 1 d . . . . .
H20A H 0.7960 0.6013 0.4051 0.077 Uiso 1 1 calc R . . . .
H20B H 0.7759 0.6138 0.4354 0.077 Uiso 1 1 calc R . . . .
C209 C 0.8711(6) 0.6421(6) 0.2711(5) 0.070(7) Uani 1 1 d . . . . .
H209 H 0.8710 0.6648 0.2790 0.084 Uiso 1 1 calc R . . . .
C213 C 0.8270(5) 0.3616(4) 0.3360(4) 0.044(4) Uani 1 1 d . . . . .
H213 H 0.8272 0.3835 0.3261 0.053 Uiso 1 1 calc R . . . .
C214 C 0.8359(5) 0.3635(6) 0.3712(5) 0.066(6) Uani 1 1 d . . . . .
H21A H 0.8182 0.3743 0.3829 0.079 Uiso 1 1 calc R . . . .
H21B H 0.8376 0.3414 0.3797 0.079 Uiso 1 1 calc R . . . .
O104 O 0.5930(4) 0.4070(4) 0.4070(4) 0.056(6) Uani 1 3 d S T P . .
O219 O 0.6001(4) 0.6001(4) 0.3999(4) 0.071(7) Uani 1 3 d S T P . .
Na1 Na 0.7223(8) 0.5815(8) 0.4949(9) 0.091(9) Uiso 0.3333 1 d . . . . .

loop_
_atom_site_aniso_label
_atom_site_aniso_U_11
_atom_site_aniso_U_22
_atom_site_aniso_U_33
_atom_site_aniso_U_23
_atom_site_aniso_U_13
_atom_site_aniso_U_12
W00A 0.0273(3) 0.0193(2) 0.0250(3) -0.00059(19) -0.0053(2) -0.00196(19)
W00B 0.0340(3) 0.0280(3) 0.0271(3) 0.0007(2) 0.0111(2) -0.0087(2)
W00C 0.0246(3) 0.0310(3) 0.0295(3) 0.0078(2) 0.0039(2) -0.0070(2)
W001 0.0376(3) 0.0118(2) 0.0365(3) -0.0012(2) -0.0041(2) -0.0022(2)
W002 0.0240(2) 0.0222(2) 0.0165(2) 0.00052(18) 0.00103(17) -0.00014(19)
W003 0.0281(3) 0.0204(2) 0.0263(3) -0.00097(19) -0.0001(2) -0.0071(2)
W004 0.0336(3) 0.0246(3) 0.0174(2) -0.00390(18) 0.0009(2) 0.0067(2)
W005 0.0294(3) 0.0265(3) 0.0224(2) -0.0053(2) 0.0048(2) 0.0078(2)
W006 0.0284(3) 0.0322(3) 0.0316(3) -0.0143(2) 0.0015(2) 0.0081(2)
W007 0.0331(3) 0.0208(2) 0.0203(2) 0.00091(18) -0.0015(2) 0.0056(2)
W008 0.0248(3) 0.0215(2) 0.0254(3) -0.00114(19) -0.00321(19) 0.00347(19)
W009 0.0528(4) 0.0123(2) 0.0279(3) 0.00015(19) -0.0007(2) -0.0070(2)
P2 0.0235(15) 0.0141(13) 0.0176(13) -0.0012(11) 0.0025(11) -0.0018(11)
O0AA 0.054(7) 0.013(4) 0.067(8) 0.003(5) -0.019(6) -0.001(4)
O1AA 0.035(5) 0.032(5) 0.026(5) 0.010(4) -0.002(4) -0.004(4)
O2AA 0.047(7) 0.061(8) 0.033(6) -0.019(5) -0.002(5) 0.025(6)
O3 0.035(6) 0.033(5) 0.040(6) -0.011(4) -0.003(4) 0.008(4)
O4 0.044(6) 0.045(6) 0.037(6) -0.009(5) -0.003(5) 0.022(5)
O5 0.052(7) 0.035(6) 0.037(6) -0.014(5) -0.005(5) 0.008(5)
O6A 0.061(7) 0.011(4) 0.042(6) -0.002(4) -0.008(5) -0.005(4)
O6B 0.038(6) 0.016(4) 0.043(6) -0.004(4) 0.004(4) 0.006(4)
O7 0.043(6) 0.035(5) 0.021(5) 0.001(4) 0.004(4) -0.004(5)
O8 0.031(5) 0.047(6) 0.033(5) 0.008(5) -0.001(4) -0.013(5)
O9 0.035(5) 0.032(5) 0.027(5) -0.005(4) -0.004(4) 0.004(4)
O11 0.034(5) 0.028(5) 0.034(5) 0.000(4) -0.003(4) -0.001(4)
O14 0.030(5) 0.018(4) 0.027(4) -0.004(4) 0.006(4) 0.000(4)
O15 0.051(6) 0.027(5) 0.027(5) 0.001(4) 0.006(4) 0.002(5)
O18 0.056(7) 0.024(5) 0.026(5) 0.000(4) -0.005(5) 0.005(4)
O19 0.039(6) 0.024(5) 0.029(5) 0.000(4) -0.007(4) 0.002(4)
O21 0.045(6) 0.024(5) 0.032(5) -0.005(4) 0.004(4) -0.005(4)
O24 0.040(6) 0.026(5) 0.036(5) 0.001(4) 0.007(4) 0.003(4)
O27 0.043(6) 0.029(5) 0.031(5) 0.001(4) 0.003(4) 0.008(4)
O28 0.021(4) 0.020(4) 0.028(5) 0.001(4) 0.007(3) 0.000(3)
O29 0.042(6) 0.034(5) 0.024(5) 0.006(4) 0.001(4) 0.002(4)
O30 0.029(5) 0.035(6) 0.040(6) 0.002(4) 0.001(4) 0.001(4)
O34 0.031(5) 0.015(4) 0.035(5) -0.002(4) 0.000(4) -0.002(3)
O36 0.033(5) 0.031(5) 0.046(6) 0.006(5) 0.000(5) 0.019(4)
O42 0.034(5) 0.019(4) 0.033(5) 0.003(4) 0.011(4) -0.005(4)
O45 0.035(5) 0.019(4) 0.026(5) 0.003(4) 0.006(4) -0.002(4)
O49 0.031(5) 0.035(5) 0.034(5) 0.010(4) 0.000(4) -0.003(4)
O50 0.057(7) 0.029(5) 0.032(6) 0.004(4) 0.004(5) 0.019(5)
O52 0.048(7) 0.030(6) 0.049(7) -0.006(5) -0.009(5) -0.009(5)
O54 0.067(8) 0.026(5) 0.024(5) 0.006(4) 0.004(5) -0.007(5)
O57 0.037(5) 0.021(4) 0.023(4) -0.007(4) 0.004(4) 0.003(4)
O62 0.033(5) 0.039(6) 0.033(5) -0.006(4) 0.001(4) 0.003(4)
O66 0.039(6) 0.044(6) 0.043(6) -0.006(5) 0.004(5) -0.019(5)
O71 0.041(6) 0.034(5) 0.022(5) -0.003(4) -0.004(4) 0.005(4)
O77 0.043(6) 0.033(5) 0.033(6) -0.003(4) 0.003(4) -0.006(4)
O91A 0.055(7) 0.037(6) 0.019(5) 0.002(4) 0.003(4) -0.001(5)
O91B 0.045(6) 0.024(5) 0.030(5) 0.004(4) 0.010(4) 0.004(4)
O96 0.031(5) 0.019(4) 0.030(5) 0.008(4) 0.001(4) 0.003(4)
O100 0.030(5) 0.035(5) 0.036(5) -0.004(4) 0.000(4) -0.001(4)
O216 0.040(6) 0.062(8) 0.046(7) 0.021(6) 0.013(5) -0.010(6)
Cu2 0.0260(6) 0.0260(6) 0.0260(6) 0.0027(6) 0.0027(6) -0.0027(6)
O93 0.032(5) 0.045(6) 0.031(5) 0.004(4) 0.004(4) 0.009(5)
O217 0.054(8) 0.083(10) 0.069(9) 0.037(8) -0.012(7) -0.012(7)
O1 0.079(9) 0.038(6) 0.039(7) 0.020(5) -0.033(6) -0.037(6)
O2 0.094(11) 0.043(7) 0.035(6) 0.012(5) 0.012(6) 0.041(7)
O6 0.071(10) 0.057(8) 0.069(10) 0.018(7) -0.028(8) -0.011(7)
O10 0.035(7) 0.099(12) 0.058(9) 0.004(8) -0.012(6) -0.003(7)
O90 0.035(7) 0.094(13) 0.127(15) 0.073(12) 0.015(8) -0.011(7)
O92 0.068(8) 0.028(5) 0.027(5) -0.001(4) 0.004(5) 0.022(5)
O94 0.073(9) 0.054(7) 0.031(6) 0.013(5) 0.021(6) 0.009(7)
O95 0.049(6) 0.016(4) 0.029(5) 0.002(4) 0.000(4) 0.002(4)
O97 0.080(10) 0.044(7) 0.037(7) 0.007(5) -0.016(6) 0.003(6)
O98 0.108(12) 0.022(5) 0.043(7) -0.011(5) -0.027(7) -0.008(6)
O138 0.075(11) 0.121(15) 0.050(9) 0.029(9) 0.031(8) 0.043(10)
O114 0.098(12) 0.080(11) 0.039(7) -0.015(7) 0.015(7) 0.030(9)
O99 0.039(7) 0.072(9) 0.075(10) 0.021(8) 0.009(6) 0.026(6)
C206 0.032(10) 0.14(2) 0.068(14) 0.049(15) 0.031(10) 0.042(13)
C29 0.049(12) 0.11(2) 0.048(12) -0.007(12) 0.012(9) 0.031(12)
C30 0.065(12) 0.058(12) 0.036(9) 0.013(8) 0.012(8) 0.033(10)
C31 0.054(10) 0.039(9) 0.039(9) 0.006(7) 0.009(7) 0.021(7)
O101 0.040(7) 0.072(9) 0.080(10) 0.040(8) 0.017(7) 0.018(6)
O102 0.086(11) 0.059(8) 0.040(7) 0.018(6) -0.021(7) -0.004(7)
O105 0.040(6) 0.045(6) 0.033(5) 0.012(5) -0.003(5) 0.000(5)
O106 0.048(7) 0.045(6) 0.029(5) 0.008(5) 0.019(5) 0.006(5)
O107 0.070(8) 0.028(5) 0.026(5) 0.000(4) 0.002(5) 0.013(5)
O113 0.111(15) 0.084(13) 0.069(11) -0.009(9) 0.008(10) -0.039(11)
O115 0.078(11) 0.073(10) 0.060(9) -0.014(8) -0.021(8) 0.036(8)
O116 0.127(15) 0.077(10) 0.031(7) -0.006(7) -0.010(8) 0.040(10)
O117 0.112(13) 0.031(6) 0.070(10) 0.022(6) -0.038(9) -0.011(7)
O121 0.153(17) 0.042(7) 0.049(8) -0.030(6) 0.012(9) -0.007(9)
O131 0.129(15) 0.062(9) 0.043(8) -0.008(7) -0.041(9) -0.010(9)
O133 0.106(13) 0.034(7) 0.071(10) 0.018(6) -0.021(9) -0.018(7)
O144 0.062(11) 0.27(3) 0.040(9) -0.006(14) -0.012(8) -0.012(15)
O147 0.051(9) 0.18(2) 0.064(10) 0.023(12) -0.014(8) -0.042(12)
O148 0.049(10) 0.32(4) 0.109(17) 0.13(2) -0.014(10) 0.004(16)
O149 0.050(8) 0.078(10) 0.059(9) -0.006(8) 0.005(7) -0.002(7)
O152 0.053(9) 0.065(10) 0.096(12) 0.006(9) -0.005(8) 0.027(7)
O154 0.082(11) 0.056(9) 0.118(14) -0.029(9) -0.055(11) -0.003(8)
O155 0.15(2) 0.109(16) 0.057(11) -0.014(10) -0.005(11) 0.024(14)
O164 0.098(12) 0.033(6) 0.059(8) 0.007(6) -0.043(8) 0.001(7)
O166 0.106(15) 0.099(14) 0.107(15) 0.056(12) -0.053(12) -0.014(12)
O173 0.048(11) 0.16(2) 0.21(3) 0.02(2) -0.004(14) 0.002(13)
O210 0.067(10) 0.144(18) 0.074(11) 0.062(12) -0.043(9) -0.077(11)
O212 0.100(11) 0.035(6) 0.045(7) -0.012(5) -0.014(7) -0.013(7)
C1 0.043(10) 0.035(9) 0.070(12) 0.003(8) -0.024(9) -0.011(7)
C2 0.047(10) 0.051(10) 0.038(9) 0.011(7) -0.015(7) 0.006(8)
C3 0.038(8) 0.043(9) 0.037(8) 0.021(7) 0.002(6) -0.004(7)
C4 0.055(11) 0.031(8) 0.047(10) -0.002(7) 0.006(8) -0.007(7)
C5 0.057(12) 0.078(14) 0.037(9) -0.008(9) -0.002(8) 0.025(10)
C6 0.058(10) 0.019(6) 0.038(8) 0.014(6) -0.005(7) -0.014(6)
C7 0.047(10) 0.048(10) 0.049(10) 0.009(8) 0.015(8) 0.004(8)
C8 0.051(11) 0.077(14) 0.048(11) -0.002(10) 0.030(9) 0.005(10)
C9 0.049(10) 0.048(10) 0.044(9) 0.007(8) 0.007(7) 0.017(8)
C10 0.049(10) 0.047(9) 0.036(8) 0.002(7) 0.025(7) 0.008(7)
C11 0.075(12) 0.054(10) 0.021(7) 0.013(7) 0.013(7) 0.029(9)
C12 0.090(15) 0.047(10) 0.030(9) 0.004(7) -0.006(9) 0.013(10)
C13 0.059(11) 0.033(8) 0.029(7) 0.001(6) -0.009(7) 0.013(7)
C14 0.071(13) 0.040(9) 0.038(9) -0.013(7) -0.012(8) 0.018(9)
C15 0.112(18) 0.027(8) 0.035(9) -0.006(7) -0.031(10) 0.005(9)
C16 0.115(18) 0.025(8) 0.050(11) 0.015(8) -0.039(11) -0.021(10)
C17 0.114(18) 0.032(9) 0.049(11) 0.011(8) -0.044(12) -0.036(10)
C18 0.093(17) 0.039(10) 0.061(13) -0.005(9) -0.037(12) -0.013(10)
C19 0.093(17) 0.077(15) 0.039(11) 0.017(10) -0.028(11) -0.012(13)
C20 0.103(16) 0.040(9) 0.026(8) 0.002(7) -0.023(9) 0.000(10)
C21 0.034(10) 0.084(17) 0.12(2) 0.059(16) -0.004(12) -0.023(10)
C23 0.049(10) 0.055(11) 0.074(14) 0.039(10) -0.037(10) -0.027(9)
C32 0.045(10) 0.047(10) 0.053(10) 0.020(8) 0.010(8) 0.021(8)
C33 0.085(16) 0.044(11) 0.056(12) 0.003(9) -0.004(11) -0.010(10)
C35 0.086(14) 0.024(8) 0.042(9) -0.002(7) 0.009(9) 0.019(8)
C36 0.095(17) 0.025(8) 0.076(15) -0.015(9) 0.002(12) 0.005(10)
C37 0.096(15) 0.023(7) 0.034(9) -0.006(6) -0.001(9) 0.009(8)
C40 0.039(11) 0.13(2) 0.070(15) 0.069(16) -0.014(10) -0.024(12)
C41 0.055(15) 0.20(4) 0.12(3) 0.10(3) -0.031(16) -0.049(19)
C182 0.080(15) 0.043(10) 0.067(14) 0.025(10) -0.013(11) -0.022(10)
C183 0.069(13) 0.029(8) 0.058(11) 0.007(7) -0.026(10) 0.005(8)
C184 0.088(14) 0.023(7) 0.030(8) -0.003(6) -0.008(8) 0.004(8)
C185 0.13(2) 0.033(9) 0.050(11) -0.003(8) -0.049(13) -0.023(11)
C187 0.081(12) 0.010(6) 0.030(7) 0.002(5) -0.008(7) 0.010(7)
C208 0.094(17) 0.051(11) 0.047(11) 0.014(9) -0.026(11) 0.001(11)
C209 0.081(15) 0.070(14) 0.060(13) 0.036(11) -0.024(11) -0.049(12)
C213 0.062(11) 0.033(8) 0.037(9) 0.005(6) 0.000(8) 0.012(8)
C214 0.059(13) 0.100(18) 0.038(10) 0.020(11) 0.003(9) 0.017(12)
O104 0.056(6) 0.056(6) 0.056(6) 0.006(7) -0.006(7) -0.006(7)
O219 0.071(7) 0.071(7) 0.071(7) 0.007(8) 0.007(8) -0.007(8)

loop_
_atom_type_symbol
_atom_type_description
_atom_type_scat_dispersion_real
_atom_type_scat_dispersion_imag
_atom_type_scat_source
C C 0.0033 0.0016 'International Tables Vol C Tables 4.2.6.8 and 6.1.1.4'
H H 0.0000 0.0000 'International Tables Vol C Tables 4.2.6.8 and 6.1.1.4'
Cu Cu 0.3201 1.2651 'International Tables Vol C Tables 4.2.6.8 and 6.1.1.4'
Na Na 0.0362 0.0249 'International Tables Vol C Tables 4.2.6.8 and 6.1.1.4'
O O 0.0106 0.0060 'International Tables Vol C Tables 4.2.6.8 and 6.1.1.4'
P P 0.1023 0.0942 'International Tables Vol C Tables 4.2.6.8 and 6.1.1.4'
W W -0.8490 6.8722 'International Tables Vol C Tables 4.2.6.8 and 6.1.1.4'

loop_
_geom_angle_atom_site_label_1
_geom_angle_atom_site_label_2
_geom_angle_atom_site_label_3
_geom_angle
_geom_angle_site_symmetry_1
_geom_angle_site_symmetry_3
_geom_angle_publ_flag
O6B W00A O57 71.6(4) . . ?
O19 W00A O6B 87.7(4) . . ?
O19 W00A O57 85.1(4) . . ?
O24 W00A O6B 87.5(4) . . ?
O24 W00A O19 155.9(4) . . ?
O24 W00A O57 71.0(4) . . ?
O29 W00A O6B 154.9(5) . . ?
O29 W00A O19 84.9(4) . . ?
O29 W00A O24 89.7(4) . . ?
O29 W00A O57 83.9(4) . . ?
O52 W00A O6B 101.2(5) . . ?
O52 W00A O19 103.4(5) . . ?
O52 W00A O24 100.7(5) . . ?
O52 W00A O29 103.8(5) . . ?
O52 W00A O57 168.8(5) . . ?
O27 W00B O45 85.0(4) . . ?
O27 W00B O77 156.1(4) . . ?
O54 W00B O27 89.9(5) . . ?
O54 W00B O45 72.4(4) . . ?
O54 W00B O77 87.9(5) . . ?
O54 W00B O100 155.6(4) . . ?
O77 W00B O45 71.7(4) . . ?
O100 W00B O27 85.5(4) . . ?
O100 W00B O45 83.2(4) . . ?
O100 W00B O77 86.7(4) . . ?
O216 W00B O27 102.9(6) . . ?
O216 W00B O45 170.6(5) . . ?
O216 W00B O54 102.1(6) . . ?
O216 W00B O77 100.8(6) . . ?
O216 W00B O100 102.3(6) . . ?
O1AA W00C O28 84.9(4) . . ?
O1AA W00C O29 85.5(4) . . ?
O1AA W00C O30 156.0(4) . . ?
O1AA W00C O49 90.4(4) . . ?
O8 W00C O1AA 103.7(5) . . ?
O8 W00C O28 168.9(4) . . ?
O8 W00C O29 104.2(5) . . ?
O8 W00C O30 100.2(5) . . ?
O8 W00C O49 100.5(5) . . ?
O29 W00C O28 83.3(4) . . ?
O29 W00C O30 88.0(4) . . ?
O29 W00C O49 155.3(4) . . ?
O30 W00C O28 71.4(4) . . ?
O49 W00C O28 72.0(4) . . ?
O49 W00C O30 86.0(5) . . ?
O0AA W001 O1AA 103.2(5) . . ?
O0AA W001 O5 100.6(6) . . ?
O0AA W001 O11 100.1(5) . . ?
O0AA W001 O14 168.7(5) . . ?
O0AA W001 O19 103.6(5) . . ?
O1AA W001 O11 86.6(4) . . ?
O1AA W001 O14 83.8(4) . . ?
O5 W001 O1AA 156.0(4) . . ?
O5 W001 O11 86.5(5) . . ?
O5 W001 O14 72.2(4) . . ?
O11 W001 O14 71.3(4) . . ?
O19 W001 O1AA 85.6(4) . . ?
O19 W001 O5 91.4(5) . . ?
O19 W001 O11 156.2(4) . . ?
O19 W001 O14 85.5(4) . . ?
O7 W002 O9 102.2(5) . . ?
O7 W002 O28 171.5(4) . . ?
O7 W002 O34 101.8(5) . . ?
O7 W002 O49 102.3(5) . . ?
O7 W002 O96 102.9(5) . . ?
O9 W002 O28 71.9(4) . . ?
O9 W002 O49 85.6(4) . . ?
O34 W002 O9 90.0(4) . . ?
O34 W002 O28 84.6(4) . . ?
O34 W002 O49 155.9(4) . . ?
O34 W002 O96 85.9(4) . . ?
O49 W002 O28 71.5(4) . . ?
O96 W002 O9 154.9(4) . . ?
O96 W002 O28 83.0(4) . . ?
O96 W002 O49 88.1(4) . . ?
O18 W003 O45 71.5(4) . . ?
O18 W003 O77 87.2(5) . . ?
O34 W003 O18 88.3(4) . . ?
O34 W003 O45 84.2(4) . . ?
O34 W003 O77 155.9(4) . . ?
O42 W003 O18 155.5(4) . . ?
O42 W003 O34 86.3(4) . . ?
O42 W003 O45 84.2(4) . . ?
O42 W003 O77 88.1(4) . . ?
O66 W003 O18 103.3(5) . . ?
O66 W003 O34 101.0(5) . . ?
O66 W003 O42 101.2(5) . . ?
O66 W003 O45 172.7(4) . . ?
O66 W003 O77 103.1(5) . . ?
O77 W003 O45 71.9(4) . . ?
O3 W004 O6B 88.9(4) . . ?
O3 W004 O27 86.0(5) . . ?
O3 W004 O57 84.2(4) . . ?
O3 W004 O91B 154.7(4) . . ?
O6B W004 O57 70.9(4) . . ?
O27 W004 O6B 154.9(4) . . ?
O27 W004 O57 84.1(4) . . ?
O27 W004 O91B 87.2(5) . . ?
O91A W004 O3 103.8(5) . . ?
O91A W004 O6B 101.0(5) . . ?
O91A W004 O27 104.2(5) . . ?
O91A W004 O57 168.7(5) . . ?
O91A W004 O91B 101.4(5) . . ?
O91B W004 O6B 86.9(4) . . ?
O91B W004 O57 70.9(4) . . ?
O2AA W005 O9 100.0(5) . . ?
O2AA W005 O21 103.6(6) . . ?
O2AA W005 O28 169.5(5) . . ?
O2AA W005 O30 101.6(6) . . ?
O2AA W005 O71 104.3(5) . . ?
O9 W005 O28 71.8(4) . . ?
O21 W005 O9 87.3(5) . . ?
O21 W005 O28 83.0(4) . . ?
O30 W005 O9 86.2(5) . . ?
O30 W005 O21 154.8(4) . . ?
O30 W005 O28 71.8(4) . . ?
O30 W005 O71 89.8(5) . . ?
O71 W005 O9 155.7(4) . . ?
O71 W005 O21 86.1(5) . . ?
O71 W005 O28 84.2(4) . . ?
O3 W006 O5 88.6(5) . . ?
O3 W006 O14 83.5(4) . . ?
O3 W006 O62 155.9(4) . . ?
O4 W006 O3 103.8(5) . . ?
O4 W006 O5 100.7(5) . . ?
O4 W006 O14 169.7(5) . . ?
O4 W006 O62 100.2(5) . . ?
O4 W006 O100 103.8(5) . . ?
O5 W006 O14 71.9(4) . . ?
O62 W006 O5 86.5(5) . . ?
O62 W006 O14 72.5(4) . . ?
O100 W006 O3 84.6(4) . . ?
O100 W006 O5 155.5(4) . . ?
O100 W006 O14 83.9(4) . . ?
O100 W006 O62 90.2(4) . . ?
O15 W007 O24 154.1(4) . . ?
O15 W007 O57 83.8(4) . . ?
O15 W007 O71 86.2(4) . . ?
O15 W007 O91B 88.4(5) . . ?
O24 W007 O57 70.6(4) . . ?
O50 W007 O15 103.8(5) . . ?
O50 W007 O24 102.1(5) . . ?
O50 W007 O57 169.0(4) . . ?
O50 W007 O71 104.6(5) . . ?
O50 W007 O91B 100.3(5) . . ?
O71 W007 O24 87.3(4) . . ?
O71 W007 O57 83.7(4) . . ?
O71 W007 O91B 155.0(4) . . ?
O91B W007 O24 87.0(4) . . ?
O91B W007 O57 71.5(4) . . ?
O11 W008 O14 71.9(4) . . ?
O11 W008 O62 87.2(4) . . ?
O36 W008 O11 103.7(5) . . ?
O36 W008 O14 171.5(4) . . ?
O36 W008 O42 100.3(5) . . ?
O36 W008 O62 100.0(5) . . ?
O36 W008 O96 102.9(5) . . ?
O42 W008 O11 155.9(4) . . ?
O42 W008 O14 84.1(4) . . ?
O42 W008 O62 87.6(4) . . ?
O62 W008 O14 72.8(4) . . ?
O96 W008 O11 89.6(4) . . ?
O96 W008 O14 84.6(4) . . ?
O96 W008 O42 86.1(4) . . ?
O96 W008 O62 157.0(4) . . ?
O6A W009 O15 104.2(5) . . ?
O6A W009 O18 101.9(5) . . ?
O6A W009 O21 104.6(5) . . ?
O6A W009 O45 169.6(5) . . ?
O6A W009 O54 101.1(5) . . ?
O15 W009 O18 153.8(4) . . ?
O15 W009 O45 83.0(4) . . ?
O15 W009 O54 86.6(5) . . ?
O18 W009 O45 70.8(4) . . ?
O18 W009 O54 86.1(5) . . ?
O21 W009 O15 87.2(4) . . ?
O21 W009 O18 88.6(5) . . ?
O21 W009 O45 83.1(4) . . ?
O21 W009 O54 154.3(4) . . ?
O54 W009 O45 71.5(4) . . ?
O28 P2 O14 108.9(5) . . ?
O28 P2 O45 108.9(5) . . ?
O28 P2 O57 109.3(5) . . ?
O45 P2 O14 109.1(5) . . ?
O57 P2 O14 109.8(5) . . ?
O57 P2 O45 110.7(5) . . ?
W00C O1AA W001 150.1(5) . . ?
W004 O3 W006 151.8(6) . . ?
W001 O5 W006 126.5(5) . . ?
W00A O6B W004 127.6(6) . . ?
W002 O9 W005 127.4(5) . . ?
W008 O11 W001 127.0(5) . . ?
W006 O14 W001 89.4(3) . . ?
W008 O14 W001 89.7(3) . . ?
W008 O14 W006 89.3(3) . . ?
P2 O14 W001 125.8(5) . . ?
P2 O14 W006 125.5(5) . . ?
P2 O14 W008 125.6(5) . . ?
W007 O15 W009 151.0(6) . . ?
W003 O18 W009 128.2(5) . . ?
W001 O19 W00A 150.6(6) . . ?
W009 O21 W005 150.9(6) . . ?
W00A O24 W007 128.5(6) . . ?
W004 O27 W00B 150.8(6) . . ?
W00C O28 W002 89.1(3) . . ?
W00C O28 W005 89.3(3) . . ?
W005 O28 W002 88.8(3) . . ?
P2 O28 W00C 126.3(5) . . ?
P2 O28 W002 126.1(5) . . ?
P2 O28 W005 125.5(5) . . ?
W00A O29 W00C 152.3(6) . . ?
W005 O30 W00C 127.4(5) . . ?
W002 O34 W003 150.7(5) . . ?
W003 O42 W008 150.3(6) . . ?
W00B O45 W009 88.9(3) . . ?
W003 O45 W00B 89.7(3) . . ?
W003 O45 W009 89.5(3) . . ?
P2 O45 W00B 125.0(5) . . ?
P2 O45 W003 126.8(5) . . ?
P2 O45 W009 125.4(5) . . ?
W002 O49 W00C 127.4(5) . . ?
W00B O54 W009 127.2(5) . . ?
W00A O57 W004 89.8(3) . . ?
W00A O57 W007 89.8(3) . . ?
W007 O57 W004 89.3(3) . . ?
P2 O57 W00A 126.0(5) . . ?
P2 O57 W004 124.7(5) . . ?
P2 O57 W007 125.8(5) . . ?
W008 O62 W006 125.3(5) . . ?
W005 O71 W007 151.2(6) . . ?
W00B O77 W003 126.5(6) . . ?
W004 O91B W007 128.2(5) . . ?
W008 O96 W002 151.5(5) . . ?
W006 O100 W00B 152.4(6) . . ?
O93 Cu2 O93 91.1(4) 8_656 . ?
O93 Cu2 O93 91.1(4) 8_656 11_566 ?
O93 Cu2 O93 91.1(4) 11_566 . ?
O93 Cu2 O217 175.0(5) . . ?
O93 Cu2 O217 85.0(5) . 11_566 ?
O93 Cu2 O217 175.0(5) 11_566 11_566 ?
O93 Cu2 O217 175.0(5) 8_656 8_656 ?
O93 Cu2 O217 92.1(5) 11_566 . ?
O93 Cu2 O217 85.0(5) 11_566 8_656 ?
O93 Cu2 O217 85.0(5) 8_656 . ?
O93 Cu2 O217 92.1(5) . 8_656 ?
O93 Cu2 O217 92.1(5) 8_656 11_566 ?
O217 Cu2 O217 92.0(6) . 11_566 ?
O217 Cu2 O217 92.0(6) 8_656 11_566 ?
O217 Cu2 O217 92.0(6) . 8_656 ?
C17 O1 C209 113.2(16) . . ?
C35 O2 C213 112.9(14) . . ?
C24A O21A C28 108(2) . . ?
O21A C24A H24A 108.7 . . ?
O21A C24A C25A 115(2) . . ?
C25A C24A H24A 108.7 . . ?
O90 C24A O21A 111(2) . . ?
O90 C24A H24A 108.7 . . ?
O90 C24A C25A 104(2) . . ?
O14A C25A C24A 111(2) . . ?
O14A C25A H25A 107.7 . . ?
O14A C25A C26A 114(2) . . ?
C24A C25A H25A 107.7 . . ?
C24A C25A C26A 109(2) . . ?
C26A C25A H25A 107.7 . . ?
O15A C26A C25A 110(2) . . ?
O15A C26A H26A 108.4 . . ?
O15A C26A C39A 114(2) . . ?
C25A C26A H26A 108.4 . . ?
C39A C26A C25A 108(2) . . ?
C39A C26A H26A 108.4 . . ?
C26A C39A H39A 108.8 . . ?
C26A C39A O101 104(2) . . ?
O101 C39A H39A 108.8 . . ?
C28 C39A C26A 111(3) . . ?
C28 C39A H39A 108.8 . . ?
C28 C39A O101 115(3) . . ?
C24B O21B C28 108(3) . . ?
O21B C24B H24B 103.1 . . ?
O21B C24B C25B 118(3) . . ?
O21B C24B O90 101(3) . . ?
C25B C24B H24B 103.1 . . ?
C25B C24B O90 126(3) . . ?
O90 C24B H24B 103.1 . . ?
O14B C25B C24B 110(3) . . ?
O14B C25B H25B 108.9 . . ?
O14B C25B C26B 112(3) . . ?
C24B C25B H25B 108.9 . . ?
C24B C25B C26B 108(3) . . ?
C26B C25B H25B 108.9 . . ?
O15B C26B C25B 113(3) . . ?
O15B C26B H26B 107.4 . . ?
O15B C26B C39B 114(3) . . ?
C25B C26B H26B 107.4 . . ?
C39B C26B C25B 107(2) . . ?
C39B C26B H26B 107.4 . . ?
C26B C39B H39B 114.8 . . ?
C26B C39B C28 109(3) . . ?
O101 C39B C26B 109(3) . . ?
O101 C39B H39B 114.8 . . ?
O101 C39B C28 92(3) . . ?
C28 C39B H39B 114.8 . . ?
C24A O90 C21 112.2(19) . . ?
C21 O90 C24B 129.8(17) . . ?
C35 O92 C31 117.4(13) . . ?
C7 O94 C11 114.6(13) . . ?
C6 O95 C187 117.0(11) . . ?
C13 O97 C183 115.3(13) . . ?
C13 O97 Na1 111.1(12) . . ?
C183 O97 Na1 132.8(12) . . ?
C185 O98 C184 115.6(15) . . ?
C206 O99 C32 112.8(14) . . ?
O99 C206 H206 108.1 . . ?
O99 C206 C29 116.0(19) . . ?
O99 C206 O101 107.1(17) . . ?
C29 C206 H206 108.1 . . ?
O101 C206 H206 108.1 . . ?
O101 C206 C29 109.2(16) . . ?
O138 C29 C206 110(2) . . ?
O138 C29 H29 106.9 . . ?
O138 C29 C30 115.6(17) . . ?
C206 C29 H29 106.9 . . ?
C206 C29 C30 109.7(15) . . ?
C30 C29 H29 106.9 . . ?
O114 C30 C29 110.4(15) . . ?
O114 C30 H30 109.0 . . ?
O114 C30 C31 109.1(14) . . ?
C29 C30 H30 109.0 . . ?
C31 C30 C29 110.4(16) . . ?
C31 C30 H30 109.0 . . ?
O92 C31 C30 106.0(14) . . ?
O92 C31 H31 109.7 . . ?
O92 C31 C32 110.8(13) . . ?
C30 C31 H31 109.7 . . ?
C30 C31 C32 110.9(15) . . ?
C32 C31 H31 109.7 . . ?
C39B O101 C206 108(3) . . ?
C206 O101 C39A 120.5(16) . . ?
C6 O105 C4 115.1(12) . . ?
C7 O106 C3 117.3(12) . . ?
C13 O107 C10 113.8(12) . . ?
C12 O116 Na1 110.3(16) . . ?
C20 O131 C185 113.8(15) . . ?
C5 O155 Na1 132.6(17) . 4_566 ?
C209 O210 C40 116.1(16) . . ?
O154 C1 H1 108.2 . . ?
O154 C1 C2 113.0(15) . . ?
O154 C1 C6 107.7(17) . . ?
C2 C1 H1 108.2 . . ?
C2 C1 C6 111.5(14) . . ?
C6 C1 H1 108.2 . . ?
O10 C2 C1 107.8(16) . . ?
O10 C2 H2 108.9 . . ?
O10 C2 C3 111.0(16) . . ?
C1 C2 H2 108.9 . . ?
C1 C2 C3 111.4(14) . . ?
C3 C2 H2 108.9 . . ?
O106 C3 C2 109.6(13) . . ?
O106 C3 H3 108.5 . . ?
O106 C3 C4 112.9(14) . . ?
C2 C3 H3 108.5 . . ?
C4 C3 C2 108.7(15) . . ?
C4 C3 H3 108.5 . . ?
O105 C4 C3 108.4(13) . . ?
O105 C4 H4 109.9 . . ?
O105 C4 C5 102.2(15) . . ?
C3 C4 H4 109.9 . . ?
C3 C4 C5 116.3(16) . . ?
C5 C4 H4 109.9 . . ?
O155 C5 C4 114(2) . . ?
O155 C5 H5A 108.7 . . ?
O155 C5 H5B 108.7 . . ?
C4 C5 H5A 108.7 . . ?
C4 C5 H5B 108.7 . . ?
H5A C5 H5B 107.6 . . ?
O95 C6 C1 110.2(14) . . ?
O95 C6 H6 108.2 . . ?
O105 C6 O95 111.1(11) . . ?
O105 C6 C1 110.7(15) . . ?
O105 C6 H6 108.2 . . ?
C1 C6 H6 108.2 . . ?
O94 C7 O106 112.6(15) . . ?
O94 C7 H7 109.4 . . ?
O94 C7 C8 111.1(16) . . ?
O106 C7 H7 109.4 . . ?
O106 C7 C8 105.0(14) . . ?
C8 C7 H7 109.4 . . ?
O149 C8 C7 113.7(18) . . ?
O149 C8 H8 107.3 . . ?
O149 C8 C9 109.9(17) . . ?
C7 C8 H8 107.3 . . ?
C7 C8 C9 111.1(16) . . ?
C9 C8 H8 107.3 . . ?
O152 C9 C8 111.4(16) . . ?
O152 C9 H9 109.6 . . ?
O152 C9 C10 109.4(15) . . ?
C8 C9 H9 109.6 . . ?
C10 C9 C8 107.3(15) . . ?
C10 C9 H9 109.6 . . ?
O107 C10 H10 110.5 . . ?
O107 C10 C11 106.2(14) . . ?
C9 C10 O107 105.7(13) . . ?
C9 C10 H10 110.5 . . ?
C9 C10 C11 113.1(15) . . ?
C11 C10 H10 110.5 . . ?
O94 C11 C10 105.7(16) . . ?
O94 C11 H11 108.4 . . ?
O94 C11 C12 109.2(13) . . ?
C10 C11 H11 108.4 . . ?
C12 C11 C10 116.5(15) . . ?
C12 C11 H11 108.4 . . ?
O116 C12 C11 109.8(18) . . ?
O116 C12 H12A 109.7 . . ?
O116 C12 H12B 109.7 . . ?
C11 C12 H12A 109.7 . . ?
C11 C12 H12B 109.7 . . ?
H12A C12 H12B 108.2 . . ?
O97 C13 O107 110.2(14) . . ?
O97 C13 H13 110.5 . . ?
O97 C13 C14 110.3(15) . . ?
O107 C13 H13 110.5 . . ?
O107 C13 C14 104.8(12) . . ?
C14 C13 H13 110.5 . . ?
O115 C14 C13 112.3(17) . . ?
O115 C14 H14 106.2 . . ?
O115 C14 C15 111.4(15) . . ?
C13 C14 H14 106.2 . . ?
C15 C14 C13 113.8(16) . . ?
C15 C14 H14 106.2 . . ?
O164 C15 C14 112.7(19) . . ?
O164 C15 H15 108.5 . . ?
O164 C15 C184 109.1(15) . . ?
C14 C15 H15 108.5 . . ?
C184 C15 C14 109.6(14) . . ?
C184 C15 H15 108.5 . . ?
O117 C16 H16 109.6 . . ?
O117 C16 C17 106.2(19) . . ?
C17 C16 H16 109.6 . . ?
C18 C16 O117 108.5(17) . . ?
C18 C16 H16 109.6 . . ?
C18 C16 C17 113.2(17) . . ?
O1 C17 C16 112.3(15) . . ?
O1 C17 H17 109.4 . . ?
O1 C17 C20 112.8(16) . . ?
C16 C17 H17 109.4 . . ?
C16 C17 C20 103.3(18) . . ?
C20 C17 H17 109.4 . . ?
O133 C18 H18 108.9 . . ?
O133 C18 C185 103(2) . . ?
C16 C18 O133 115.8(17) . . ?
C16 C18 H18 108.9 . . ?
C16 C18 C185 110.6(17) . . ?
C185 C18 H18 108.9 . . ?
O147 C19 H19A 109.4 . . ?
O147 C19 H19B 109.4 . . ?
O147 C19 C20 111(2) . . ?
H19A C19 H19B 108.0 . . ?
C20 C19 H19A 109.4 . . ?
C20 C19 H19B 109.4 . . ?
O131 C20 C17 107.1(16) . . ?
O131 C20 C19 106.6(16) . . ?
O131 C20 H20 111.3 . . ?
C17 C20 H20 111.3 . . ?
C19 C20 C17 109.2(19) . . ?
C19 C20 H20 111.3 . . ?
O90 C21 H21 110.0 . . ?
O90 C21 C23 108.2(19) . . ?
O90 C21 C40 108.3(19) . . ?
C23 C21 H21 110.0 . . ?
C23 C21 C40 110(2) . . ?
C40 C21 H21 110.0 . . ?
O6 C23 C21 108(2) . . ?
O6 C23 H23 107.8 . . ?
O6 C23 C182 113.4(15) . . ?
C21 C23 H23 107.8 . . ?
C21 C23 C182 111.9(18) . . ?
C182 C23 H23 107.8 . . ?
C39A C28 O21A 116(3) . . ?
C39A C28 C34 114(3) . . ?
O21B C28 C39B 91(2) . . ?
C34 C28 O21A 98(3) . . ?
C34 C28 O21B 105(3) . . ?
C34 C28 C39B 110(3) . . ?
O99 C32 C31 108.8(15) . . ?
O99 C32 H32 109.0 . . ?
O99 C32 C33 107.2(17) . . ?
C31 C32 H32 109.0 . . ?
C33 C32 C31 113.8(15) . . ?
C33 C32 H32 109.0 . . ?
O113 C33 C32 112.9(18) . . ?
O113 C33 H33A 109.0 . . ?
O113 C33 H33B 109.0 . . ?
C32 C33 H33A 109.0 . . ?
C32 C33 H33B 109.0 . . ?
H33A C33 H33B 107.8 . . ?
O173 C34 C28 116(4) . . ?
O173 C34 H34A 108.4 . . ?
O173 C34 H34B 108.4 . . ?
C28 C34 H34A 108.4 . . ?
C28 C34 H34B 108.4 . . ?
H34A C34 H34B 107.5 . . ?
O2 C35 O92 114.8(14) . . ?
O2 C35 H35 108.6 . . ?
O2 C35 C36 109.0(18) . . ?
O92 C35 H35 108.6 . . ?
O92 C35 C36 106.9(16) . . ?
C36 C35 H35 108.6 . . ?
O121 C36 C35 112(2) . . ?
O121 C36 H36 107.7 . . ?
O121 C36 C37 111(2) . . ?
C35 C36 H36 107.7 . . ?
C37 C36 C35 110.9(15) . . ?
C37 C36 H36 107.7 . . ?
O212 C37 C36 109.3(15) . . ?
O212 C37 H37 109.3 . . ?
O212 C37 C187 109.8(16) . . ?
C36 C37 H37 109.3 . . ?
C36 C37 C187 109.9(17) . . ?
C187 C37 H37 109.3 . . ?
O210 C40 C21 109.8(17) . . ?
O210 C40 H40 108.2 . . ?
C21 C40 H40 108.2 . . ?
C41 C40 O210 105(3) . . ?
C41 C40 C21 117(3) . . ?
C41 C40 H40 108.2 . . ?
O148 C41 H41A 108.5 . . ?
O148 C41 H41B 108.5 . . ?
C40 C41 O148 115(3) . . ?
C40 C41 H41A 108.5 . . ?
C40 C41 H41B 108.5 . . ?
H41A C41 H41B 107.5 . . ?
O102 C182 C23 110.0(16) . . ?
O102 C182 H182 106.9 . . ?
O102 C182 C209 112(2) . . ?
C23 C182 H182 106.9 . . ?
C209 C182 C23 113.8(17) . . ?
C209 C182 H182 106.9 . . ?
O97 C183 H183 109.5 . . ?
O97 C183 C184 107.7(16) . . ?
O97 C183 C208 108.7(16) . . ?
C184 C183 H183 109.5 . . ?
C184 C183 C208 112.0(16) . . ?
C208 C183 H183 109.5 . . ?
O98 C184 C15 107.9(14) . . ?
O98 C184 C183 111.7(17) . . ?
O98 C184 H184 108.3 . . ?
C15 C184 C183 112.3(15) . . ?
C15 C184 H184 108.3 . . ?
C183 C184 H184 108.3 . . ?
O98 C185 O131 109.1(17) . . ?
O98 C185 C18 110.9(14) . . ?
O98 C185 H185 110.5 . . ?
O131 C185 C18 105(2) . . ?
O131 C185 H185 110.5 . . ?
C18 C185 H185 110.5 . . ?
O95 C187 C37 106.1(13) . . ?
O95 C187 H187 109.7 . . ?
C37 C187 H187 109.7 . . ?
C213 C187 O95 110.6(12) . . ?
C213 C187 C37 111.2(16) . . ?
C213 C187 H187 109.7 . . ?
O166 C208 C183 110.4(18) . . ?
O166 C208 H20A 109.6 . . ?
O166 C208 H20B 109.6 . . ?
C183 C208 H20A 109.6 . . ?
C183 C208 H20B 109.6 . . ?
H20A C208 H20B 108.1 . . ?
O1 C209 O210 108.7(15) . . ?
O1 C209 C182 106.6(16) . . ?
O1 C209 H209 109.9 . . ?
O210 C209 C182 112(2) . . ?
O210 C209 H209 109.9 . . ?
C182 C209 H209 109.9 . . ?
O2 C213 H213 110.5 . . ?
O2 C213 C214 102.0(14) . . ?
C187 C213 O2 109.6(14) . . ?
C187 C213 H213 110.5 . . ?
C187 C213 C214 113.4(16) . . ?
C214 C213 H213 110.5 . . ?
O144 C214 C213 115.0(17) . . ?
O144 C214 H21A 108.5 . . ?
O144 C214 H21B 108.5 . . ?
C213 C214 H21A 108.5 . . ?
C213 C214 H21B 108.5 . . ?
H21A C214 H21B 107.5 . . ?
O116 Na1 O97 75.2(10) . . ?
O155 Na1 O97 146.3(15) 4_566 . ?
O155 Na1 O116 126.6(15) 4_566 . ?

loop_
_geom_bond_atom_site_label_1
_geom_bond_atom_site_label_2
_geom_bond_distance
_geom_bond_site_symmetry_2
_geom_bond_publ_flag
W00A O6B 1.923(10) . ?
W00A O19 1.910(10) . ?
W00A O24 1.896(10) . ?
W00A O29 1.887(10) . ?
W00A O52 1.686(11) . ?
W00A O57 2.432(10) . ?
W00B O27 1.903(11) . ?
W00B O45 2.443(9) . ?
W00B O54 1.886(11) . ?
W00B O77 1.917(11) . ?
W00B O100 1.898(10) . ?
W00B O216 1.676(11) . ?
W00C O1AA 1.888(11) . ?
W00C O8 1.690(10) . ?
W00C O28 2.435(9) . ?
W00C O29 1.904(10) . ?
W00C O30 1.940(10) . ?
W00C O49 1.920(10) . ?
W001 O0AA 1.695(10) . ?
W001 O1AA 1.924(10) . ?
W001 O5 1.911(12) . ?
W001 O11 1.935(10) . ?
W001 O14 2.441(9) . ?
W001 O19 1.891(10) . ?
W002 O7 1.694(9) . ?
W002 O9 1.904(10) . ?
W002 O28 2.461(9) . ?
W002 O34 1.887(9) . ?
W002 O49 1.911(10) . ?
W002 O96 1.898(9) . ?
W003 O18 1.907(10) . ?
W003 O34 1.898(10) . ?
W003 O42 1.885(9) . ?
W003 O45 2.425(10) . ?
W003 O66 1.694(11) . ?
W003 O77 1.927(11) . ?
W004 O3 1.878(10) . ?
W004 O6B 1.925(10) . ?
W004 O27 1.880(11) . ?
W004 O57 2.462(9) . ?
W004 O91A 1.697(9) . ?
W004 O91B 1.911(10) . ?
W005 O2AA 1.685(10) . ?
W005 O9 1.929(10) . ?
W005 O21 1.914(10) . ?
W005 O28 2.451(9) . ?
W005 O30 1.890(10) . ?
W005 O71 1.894(10) . ?
W006 O3 1.916(11) . ?
W006 O4 1.687(11) . ?
W006 O5 1.933(12) . ?
W006 O14 2.440(9) . ?
W006 O62 1.931(11) . ?
W006 O100 1.888(10) . ?
W007 O15 1.892(11) . ?
W007 O24 1.918(10) . ?
W007 O50 1.681(10) . ?
W007 O57 2.434(9) . ?
W007 O71 1.902(10) . ?
W007 O91B 1.914(10) . ?
W008 O11 1.908(10) . ?
W008 O14 2.433(10) . ?
W008 O36 1.673(10) . ?
W008 O42 1.907(9) . ?
W008 O62 1.926(10) . ?
W008 O96 1.882(10) . ?
W009 O6A 1.694(9) . ?
W009 O15 1.901(11) . ?
W009 O18 1.909(11) . ?
W009 O21 1.880(10) . ?
W009 O45 2.450(9) . ?
W009 O54 1.940(11) . ?
P2 O14 1.534(9) . ?
P2 O28 1.514(9) . ?
P2 O45 1.531(9) . ?
P2 O57 1.520(10) . ?
Cu2 O93 2.097(11) . ?
Cu2 O93 2.097(11) 11_566 ?
Cu2 O93 2.097(11) 8_656 ?
Cu2 O217 2.121(17) 8_656 ?
Cu2 O217 2.120(17) . ?
Cu2 O217 2.121(17) 11_566 ?
O1 C17 1.40(3) . ?
O1 C209 1.40(2) . ?
O2 C35 1.38(2) . ?
O2 C213 1.48(2) . ?
O6 C23 1.36(3) . ?
O10 C2 1.47(2) . ?
O14A C25A 1.38(3) . ?
O15A C26A 1.44(3) . ?
O21A C24A 1.41(3) . ?
O21A C28 1.55(4) . ?
C24A H24A 1.0000 . ?
C24A C25A 1.52(3) . ?
C24A O90 1.34(3) . ?
C25A H25A 1.0000 . ?
C25A C26A 1.57(3) . ?
C26A H26A 1.0000 . ?
C26A C39A 1.50(3) . ?
C39A H39A 1.0000 . ?
C39A O101 1.53(3) . ?
C39A C28 1.29(4) . ?
O14B C25B 1.37(3) . ?
O15B C26B 1.42(3) . ?
O21B C24B 1.41(3) . ?
O21B C28 1.53(4) . ?
C24B H24B 1.0000 . ?
C24B C25B 1.51(3) . ?
C24B O90 1.84(4) . ?
C25B H25B 1.0000 . ?
C25B C26B 1.57(3) . ?
C26B H26B 1.0000 . ?
C26B C39B 1.50(3) . ?
C39B H39B 1.0000 . ?
C39B O101 1.31(4) . ?
C39B C28 1.94(6) . ?
O90 C21 1.38(3) . ?
O92 C31 1.43(2) . ?
O92 C35 1.38(2) . ?
O94 C7 1.37(2) . ?
O94 C11 1.48(2) . ?
O95 C6 1.411(18) . ?
O95 C187 1.462(19) . ?
O97 C13 1.39(2) . ?
O97 C183 1.43(3) . ?
O97 Na1 2.86(4) . ?
O98 C184 1.46(2) . ?
O98 C185 1.37(2) . ?
O138 C29 1.36(2) . ?
O114 C30 1.45(2) . ?
O99 C206 1.42(2) . ?
O99 C32 1.45(2) . ?
C206 H206 1.0000 . ?
C206 C29 1.52(3) . ?
C206 O101 1.51(3) . ?
C29 H29 1.0000 . ?
C29 C30 1.56(2) . ?
C30 H30 1.0000 . ?
C30 C31 1.50(2) . ?
C31 H31 1.0000 . ?
C31 C32 1.52(3) . ?
O102 C182 1.39(3) . ?
O105 C4 1.45(2) . ?
O105 C6 1.407(19) . ?
O106 C3 1.43(2) . ?
O106 C7 1.40(2) . ?
O107 C10 1.50(2) . ?
O107 C13 1.408(18) . ?
O113 C33 1.42(2) . ?
O115 C14 1.40(2) . ?
O116 C12 1.40(2) . ?
O116 Na1 2.62(4) . ?
O117 C16 1.47(2) . ?
O121 C36 1.42(3) . ?
O131 C20 1.37(3) . ?
O131 C185 1.51(3) . ?
O133 C18 1.49(3) . ?
O144 C214 1.44(3) . ?
O147 C19 1.36(3) . ?
O148 C41 1.48(4) . ?
O149 C8 1.41(3) . ?
O152 C9 1.46(2) . ?
O154 C1 1.43(3) . ?
O155 C5 1.37(3) . ?
O155 Na1 2.59(4) 4_566 ?
O164 C15 1.41(2) . ?
O166 C208 1.38(2) . ?
O173 C34 1.33(5) . ?
O210 C40 1.52(4) . ?
O210 C209 1.45(3) . ?
O212 C37 1.42(3) . ?
C1 H1 1.0000 . ?
C1 C2 1.50(3) . ?
C1 C6 1.52(2) . ?
C2 H2 1.0000 . ?
C2 C3 1.50(2) . ?
C3 H3 1.0000 . ?
C3 C4 1.50(2) . ?
C4 H4 1.0000 . ?
C4 C5 1.51(3) . ?
C5 H5A 0.9900 . ?
C5 H5B 0.9900 . ?
C6 H6 1.0000 . ?
C7 H7 1.0000 . ?
C7 C8 1.54(3) . ?
C8 H8 1.0000 . ?
C8 C9 1.55(3) . ?
C9 H9 1.0000 . ?
C9 C10 1.49(3) . ?
C10 H10 1.0000 . ?
C10 C11 1.55(2) . ?
C11 H11 1.0000 . ?
C11 C12 1.54(3) . ?
C12 H12A 0.9900 . ?
C12 H12B 0.9900 . ?
C13 H13 1.0000 . ?
C13 C14 1.54(2) . ?
C14 H14 1.0000 . ?
C14 C15 1.52(3) . ?
C15 H15 1.0000 . ?
C15 C184 1.52(3) . ?
C16 H16 1.0000 . ?
C16 C17 1.54(3) . ?
C16 C18 1.42(3) . ?
C17 H17 1.0000 . ?
C17 C20 1.61(2) . ?
C18 H18 1.0000 . ?
C18 C185 1.61(3) . ?
C19 H19A 0.9900 . ?
C19 H19B 0.9900 . ?
C19 C20 1.54(3) . ?
C20 H20 1.0000 . ?
C21 H21 1.0000 . ?
C21 C23 1.52(3) . ?
C21 C40 1.58(4) . ?
C23 H23 1.0000 . ?
C23 C182 1.60(3) . ?
C28 C34 1.53(5) . ?
C32 H32 1.0000 . ?
C32 C33 1.46(3) . ?
C33 H33A 0.9900 . ?
C33 H33B 0.9900 . ?
C34 H34A 0.9900 . ?
C34 H34B 0.9900 . ?
C35 H35 1.0000 . ?
C35 C36 1.55(3) . ?
C36 H36 1.0000 . ?
C36 C37 1.49(3) . ?
C37 H37 1.0000 . ?
C37 C187 1.50(2) . ?
C40 H40 1.0000 . ?
C40 C41 1.38(3) . ?
C41 H41A 0.9900 . ?
C41 H41B 0.9900 . ?
C182 H182 1.0000 . ?
C182 C209 1.46(3) . ?
C183 H183 1.0000 . ?
C183 C184 1.53(2) . ?
C183 C208 1.58(3) . ?
C184 H184 1.0000 . ?
C185 H185 1.0000 . ?
C187 H187 1.0000 . ?
C187 C213 1.42(3) . ?
C208 H20A 0.9900 . ?
C208 H20B 0.9900 . ?
C209 H209 1.0000 . ?
C213 H213 1.0000 . ?
C213 C214 1.51(3) . ?
C214 H21A 0.9900 . ?
C214 H21B 0.9900 . ?
Na1 O155 2.59(4) 4_566 ?

loop_
_geom_torsion_atom_site_label_1
_geom_torsion_atom_site_label_2
_geom_torsion_atom_site_label_3
_geom_torsion_atom_site_label_4
_geom_torsion
_geom_torsion_site_symmetry_1
_geom_torsion_site_symmetry_2
_geom_torsion_site_symmetry_3
_geom_torsion_site_symmetry_4
_geom_torsion_publ_flag
O0AA W001 O19 W00A 136.8(12) . . . . ?
O1AA W001 O19 W00A 34.3(12) . . . . ?
O2AA W005 O30 W00C -168.5(7) . . . . ?
O2AA W005 O71 W007 132.2(12) . . . . ?
O3 W004 O27 W00B -29.0(12) . . . . ?
O3 W006 O100 W00B 28.9(13) . . . . ?
O4 W006 O100 W00B 131.8(13) . . . . ?
O5 W001 O19 W00A -121.9(13) . . . . ?
O5 W006 O100 W00B -46(2) . . . . ?
O6A W009 O21 W005 127.7(13) . . . . ?
O6B W00A O24 W007 -67.8(7) . . . . ?
O6B W00A O29 W00C -41.7(19) . . . . ?
O6B W004 O3 W006 -126.2(14) . . . . ?
O6B W004 O27 W00B 49.9(18) . . . . ?
O7 W002 O34 W003 132.0(11) . . . . ?
O7 W002 O96 W008 -130.0(12) . . . . ?
O8 W00C O1AA W001 133.8(12) . . . . ?
O9 W002 O34 W003 -125.5(12) . . . . ?
O9 W002 O96 W008 52.5(18) . . . . ?
O9 W005 O30 W00C -69.0(7) . . . . ?
O9 W005 O71 W007 -45.5(19) . . . . ?
O11 W001 O19 W00A -37(2) . . . . ?
O11 W008 O96 W002 -127.8(12) . . . . ?
O14 W001 O19 W00A -49.9(12) . . . . ?
O14 W006 O100 W00B -55.2(13) . . . . ?
O14 W008 O96 W002 -55.9(12) . . . . ?
O14 P2 O28 W00C -59.6(7) . . . . ?
O14 P2 O28 W002 61.0(7) . . . . ?
O14 P2 O28 W005 -179.8(5) . . . . ?
O14 P2 O45 W00B 62.2(7) . . . . ?
O14 P2 O45 W003 -58.7(7) . . . . ?
O14 P2 O45 W009 -179.9(6) . . . . ?
O14 P2 O57 W00A 60.0(7) . . . . ?
O14 P2 O57 W004 -60.0(7) . . . . ?
O14 P2 O57 W007 -178.7(5) . . . . ?
O15 W009 O21 W005 23.7(13) . . . . ?
O18 W003 O34 W002 126.0(12) . . . . ?
O18 W003 O42 W008 -48.6(18) . . . . ?
O18 W009 O21 W005 -130.4(13) . . . . ?
O19 W00A O24 W007 10.7(15) . . . . ?
O19 W00A O29 W00C 31.5(13) . . . . ?
O21 W005 O30 W00C 6.5(15) . . . . ?
O21 W005 O71 W007 29.2(12) . . . . ?
O24 W00A O29 W00C -125.0(13) . . . . ?
O24 W007 O15 W009 -51.1(18) . . . . ?
O27 W00B O54 W009 86.8(8) . . . . ?
O27 W00B O100 W006 -29.2(13) . . . . ?
O27 W004 O3 W006 29.2(14) . . . . ?
O28 W00C O1AA W001 -53.4(11) . . . . ?
O28 W002 O34 W003 -53.7(11) . . . . ?
O28 W002 O96 W008 56.2(12) . . . . ?
O28 W005 O30 W00C 3.1(6) . . . . ?
O28 W005 O71 W007 -54.2(12) . . . . ?
O28 P2 O14 W001 61.3(7) . . . . ?
O28 P2 O14 W006 -178.8(5) . . . . ?
O28 P2 O14 W008 -59.3(7) . . . . ?
O28 P2 O45 W00B -179.0(5) . . . . ?
O28 P2 O45 W003 60.1(7) . . . . ?
O28 P2 O45 W009 -61.1(7) . . . . ?
O28 P2 O57 W00A -59.5(7) . . . . ?
O28 P2 O57 W004 -179.4(6) . . . . ?
O28 P2 O57 W007 61.8(7) . . . . ?
O29 W00A O24 W007 87.2(7) . . . . ?
O29 W00C O1AA W001 30.3(12) . . . . ?
O30 W00C O1AA W001 -44.3(19) . . . . ?
O30 W005 O71 W007 -125.9(12) . . . . ?
O34 W002 O96 W008 -28.8(12) . . . . ?
O34 W003 O42 W008 29.1(12) . . . . ?
O36 W008 O96 W002 128.2(12) . . . . ?
O42 W003 O34 W002 -30.1(11) . . . . ?
O42 W008 O96 W002 28.5(12) . . . . ?
O45 W00B O54 W009 2.1(6) . . . . ?
O45 W00B O100 W006 56.3(13) . . . . ?
O45 W003 O34 W002 54.5(11) . . . . ?
O45 W003 O42 W008 -55.5(12) . . . . ?
O45 W009 O21 W005 -59.5(13) . . . . ?
O45 P2 O14 W001 -179.9(6) . . . . ?
O45 P2 O14 W006 -60.0(7) . . . . ?
O45 P2 O14 W008 59.5(7) . . . . ?
O45 P2 O28 W00C -178.5(5) . . . . ?
O45 P2 O28 W002 -57.9(7) . . . . ?
O45 P2 O28 W005 61.3(7) . . . . ?
O45 P2 O57 W00A -179.5(5) . . . . ?
O45 P2 O57 W004 60.6(7) . . . . ?
O45 P2 O57 W007 -58.2(7) . . . . ?
O49 W00C O1AA W001 -125.3(12) . . . . ?
O49 W002 O34 W003 -46.2(18) . . . . ?
O49 W002 O96 W008 127.9(12) . . . . ?
O50 W007 O15 W009 128.9(12) . . . . ?
O52 W00A O24 W007 -168.8(7) . . . . ?
O52 W00A O29 W00C 134.1(13) . . . . ?
O54 W00B O100 W006 51(2) . . . . ?
O54 W009 O21 W005 -52.5(19) . . . . ?
O57 W00A O24 W007 3.6(6) . . . . ?
O57 W00A O29 W00C -54.1(13) . . . . ?
O57 W004 O3 W006 -55.3(14) . . . . ?
O57 W004 O27 W00B 55.6(12) . . . . ?
O57 W007 O15 W009 -59.2(12) . . . . ?
O57 P2 O14 W001 -58.4(7) . . . . ?
O57 P2 O14 W006 61.5(7) . . . . ?
O57 P2 O14 W008 -179.0(5) . . . . ?
O57 P2 O28 W00C 60.5(7) . . . . ?
O57 P2 O28 W002 -178.9(6) . . . . ?
O57 P2 O28 W005 -59.8(7) . . . . ?
O57 P2 O45 W00B -58.8(7) . . . . ?
O57 P2 O45 W003 -179.7(5) . . . . ?
O57 P2 O45 W009 59.1(7) . . . . ?
O62 W006 O100 W00B -127.6(13) . . . . ?
O62 W008 O96 W002 -45.8(19) . . . . ?
O66 W003 O34 W002 -130.8(12) . . . . ?
O66 W003 O42 W008 129.5(12) . . . . ?
O71 W005 O30 W00C 87.0(7) . . . . ?
O71 W007 O15 W009 24.8(12) . . . . ?
O77 W00B O54 W009 -69.4(8) . . . . ?
O77 W00B O100 W006 128.2(13) . . . . ?
O77 W003 O34 W002 46.8(18) . . . . ?
O77 W003 O42 W008 -127.5(12) . . . . ?
O91A W004 O3 W006 132.8(14) . . . . ?
O91A W004 O27 W00B -132.3(12) . . . . ?
O91B W004 O3 W006 -46(2) . . . . ?
O91B W004 O27 W00B 126.7(12) . . . . ?
O91B W007 O15 W009 -130.8(13) . . . . ?
O96 W002 O34 W003 29.7(11) . . . . ?
O100 W00B O54 W009 7.9(17) . . . . ?
O216 W00B O54 W009 -170.0(8) . . . . ?
O216 W00B O100 W006 -131.4(13) . . . . ?
O1 C17 C20 O131 174.6(16) . . . . ?
O1 C17 C20 C19 60(2) . . . . ?
O2 C35 C36 O121 179.0(14) . . . . ?
O2 C35 C36 C37 55(2) . . . . ?
O2 C213 C214 O144 65(2) . . . . ?
O6 C23 C182 O102 61(2) . . . . ?
O6 C23 C182 C209 -172.8(18) . . . . ?
O10 C2 C3 O106 -58.8(18) . . . . ?
O10 C2 C3 C4 177.3(14) . . . . ?
O14A C25A C26A O15A 60(3) . . . . ?
O14A C25A C26A C39A -176(3) . . . . ?
O15A C26A C39A O101 -55(3) . . . . ?
O15A C26A C39A C28 -179(3) . . . . ?
O21A C24A C25A O14A 178(3) . . . . ?
O21A C24A C25A C26A 52(3) . . . . ?
O21A C24A O90 C21 100(3) . . . . ?
O21A C28 C34 O173 -74(4) . . . . ?
C24A O21A C28 C39A 56(4) . . . . ?
C24A O21A C28 C34 178(3) . . . . ?
C24A C25A C26A O15A -176(2) . . . . ?
C24A C25A C26A C39A -51(3) . . . . ?
C24A O90 C21 C23 132(2) . . . . ?
C24A O90 C21 C40 -108(2) . . . . ?
C25A C24A O90 C21 -135(2) . . . . ?
C25A C26A C39A O101 -177(2) . . . . ?
C25A C26A C39A C28 59(3) . . . . ?
C26A C39A O101 C206 134(2) . . . . ?
C26A C39A C28 O21A -62(3) . . . . ?
C26A C39A C28 C34 -175(3) . . . . ?
C39A C28 C34 O173 50(5) . . . . ?
O14B C25B C26B O15B 60(4) . . . . ?
O14B C25B C26B C39B -174(4) . . . . ?
O15B C26B C39B O101 -71(5) . . . . ?
O15B C26B C39B C28 -171(3) . . . . ?
O21B C24B C25B O14B -179(3) . . . . ?
O21B C24B C25B C26B 59(4) . . . . ?
O21B C24B O90 C21 96(3) . . . . ?
O21B C28 C34 O173 -46(5) . . . . ?
C24B O21B C28 C39B 70(3) . . . . ?
C24B O21B C28 C34 -179(3) . . . . ?
C24B C25B C26B O15B -179(3) . . . . ?
C24B C25B C26B C39B -53(4) . . . . ?
C24B O90 C21 C23 115(2) . . . . ?
C24B O90 C21 C40 -126(2) . . . . ?
C25B C24B O90 C21 -127(3) . . . . ?
C25B C26B C39B O101 163(4) . . . . ?
C25B C26B C39B C28 63(4) . . . . ?
C26B C39B O101 C206 131(3) . . . . ?
C39B C28 C34 O173 51(5) . . . . ?
O90 C24A C25A O14A 56(3) . . . . ?
O90 C24A C25A C26A -70(3) . . . . ?
O90 C24B C25B O14B 51(4) . . . . ?
O90 C24B C25B C26B -72(3) . . . . ?
O90 C21 C23 O6 -66(2) . . . . ?
O90 C21 C23 C182 168.2(18) . . . . ?
O90 C21 C40 O210 -170.3(15) . . . . ?
O90 C21 C40 C41 70(3) . . . . ?
O92 C31 C32 O99 -178.4(12) . . . . ?
O92 C31 C32 C33 62.2(19) . . . . ?
O92 C35 C36 O121 54.3(19) . . . . ?
O92 C35 C36 C37 -70(2) . . . . ?
O94 C7 C8 O149 179.8(14) . . . . ?
O94 C7 C8 C9 55.2(19) . . . . ?
O94 C11 C12 O116 -67.4(18) . . . . ?
O95 C187 C213 O2 -176.0(11) . . . . ?
O95 C187 C213 C214 70.7(18) . . . . ?
O97 C13 C14 O115 177.2(14) . . . . ?
O97 C13 C14 C15 49.5(19) . . . . ?
O97 C183 C184 O98 -178.7(13) . . . . ?
O97 C183 C184 C15 -57.3(19) . . . . ?
O97 C183 C208 O166 67(2) . . . . ?
O138 C29 C30 O114 66(2) . . . . ?
O138 C29 C30 C31 -173.3(18) . . . . ?
O114 C30 C31 O92 -62.2(16) . . . . ?
O114 C30 C31 C32 177.5(14) . . . . ?
O99 C206 C29 O138 176.5(14) . . . . ?
O99 C206 C29 C30 48(2) . . . . ?
O99 C206 O101 C39A 102(2) . . . . ?
O99 C206 O101 C39B 125(2) . . . . ?
O99 C32 C33 O113 62(2) . . . . ?
C206 O99 C32 C31 59(2) . . . . ?
C206 O99 C32 C33 -177.2(18) . . . . ?
C206 C29 C30 O114 -168.5(16) . . . . ?
C206 C29 C30 C31 -48(2) . . . . ?
C29 C206 O101 C39A -132.2(19) . . . . ?
C29 C206 O101 C39B -108(2) . . . . ?
C29 C30 C31 O92 176.4(15) . . . . ?
C29 C30 C31 C32 56.0(19) . . . . ?
C30 C31 C32 O99 -60.9(17) . . . . ?
C30 C31 C32 C33 179.7(16) . . . . ?
C31 O92 C35 O2 102.7(18) . . . . ?
C31 O92 C35 C36 -136.2(15) . . . . ?
C31 C32 C33 O113 -177.6(18) . . . . ?
O101 C39A C28 O21A 180(2) . . . . ?
O101 C39A C28 C34 68(4) . . . . ?
O101 C206 C29 O138 55.5(18) . . . . ?
O101 C206 C29 C30 -73.0(19) . . . . ?
O102 C182 C209 O1 58(2) . . . . ?
O102 C182 C209 O210 176.4(15) . . . . ?
O105 C4 C5 O155 -55(2) . . . . ?
O106 C3 C4 O105 178.6(12) . . . . ?
O106 C3 C4 C5 64(2) . . . . ?
O106 C7 C8 O149 57.8(19) . . . . ?
O106 C7 C8 C9 -66.8(19) . . . . ?
O107 C10 C11 O94 -174.3(11) . . . . ?
O107 C10 C11 C12 64.3(18) . . . . ?
O107 C13 C14 O115 58.7(19) . . . . ?
O107 C13 C14 C15 -69.1(19) . . . . ?
O115 C14 C15 O164 64.6(18) . . . . ?
O115 C14 C15 C184 -173.8(14) . . . . ?
O117 C16 C17 O1 -57.5(17) . . . . ?
O117 C16 C17 C20 -179.4(14) . . . . ?
O117 C16 C18 O133 66(2) . . . . ?
O117 C16 C18 C185 -176.7(16) . . . . ?
O121 C36 C37 O212 63(2) . . . . ?
O121 C36 C37 C187 -176.6(16) . . . . ?
O133 C18 C185 O98 60(2) . . . . ?
O133 C18 C185 O131 177.4(13) . . . . ?
O147 C19 C20 O131 -63(2) . . . . ?
O147 C19 C20 C17 53(2) . . . . ?
O149 C8 C9 O152 61.3(19) . . . . ?
O149 C8 C9 C10 -179.0(14) . . . . ?
O152 C9 C10 O107 -66.6(17) . . . . ?
O152 C9 C10 C11 177.6(14) . . . . ?
O154 C1 C2 O10 65(2) . . . . ?
O154 C1 C2 C3 -173.3(16) . . . . ?
O154 C1 C6 O95 50.6(18) . . . . ?
O154 C1 C6 O105 174.0(13) . . . . ?
O164 C15 C184 O98 -62.6(19) . . . . ?
O164 C15 C184 C183 173.9(16) . . . . ?
O210 C40 C41 O148 60(3) . . . . ?
O212 C37 C187 O95 -64.0(16) . . . . ?
O212 C37 C187 C213 175.7(13) . . . . ?
C1 C2 C3 O106 -179.0(14) . . . . ?
C1 C2 C3 C4 57.2(19) . . . . ?
C2 C1 C6 O95 -73.9(19) . . . . ?
C2 C1 C6 O105 50(2) . . . . ?
C2 C3 C4 O105 -59.6(17) . . . . ?
C2 C3 C4 C5 -173.9(15) . . . . ?
C3 O106 C7 O94 102.5(17) . . . . ?
C3 O106 C7 C8 -136.6(16) . . . . ?
C3 C4 C5 O155 63(2) . . . . ?
C4 O105 C6 O95 67.0(18) . . . . ?
C4 O105 C6 C1 -55.8(17) . . . . ?
C6 O95 C187 C37 125.6(14) . . . . ?
C6 O95 C187 C213 -113.8(14) . . . . ?
C6 O105 C4 C3 61.6(18) . . . . ?
C6 O105 C4 C5 -175.1(14) . . . . ?
C6 C1 C2 O10 -173.8(15) . . . . ?
C6 C1 C2 C3 -52(2) . . . . ?
C7 O94 C11 C10 60.9(17) . . . . ?
C7 O94 C11 C12 -173.1(15) . . . . ?
C7 O106 C3 C2 122.5(16) . . . . ?
C7 O106 C3 C4 -116.2(17) . . . . ?
C7 C8 C9 O152 -172.0(15) . . . . ?
C7 C8 C9 C10 -52.3(19) . . . . ?
C8 C9 C10 O107 172.5(13) . . . . ?
C8 C9 C10 C11 56.7(18) . . . . ?
C9 C10 C11 O94 -58.9(16) . . . . ?
C9 C10 C11 C12 179.7(15) . . . . ?
C10 O107 C13 O97 111.5(16) . . . . ?
C10 O107 C13 C14 -129.9(15) . . . . ?
C10 C11 C12 O116 52(2) . . . . ?
C11 O94 C7 O106 56.6(19) . . . . ?
C11 O94 C7 C8 -60.8(18) . . . . ?
C13 O97 C183 C184 63.7(18) . . . . ?
C13 O97 C183 C208 -174.8(14) . . . . ?
C13 O107 C10 C9 135.4(14) . . . . ?
C13 O107 C10 C11 -104.2(14) . . . . ?
C13 C14 C15 O164 -167.2(14) . . . . ?
C13 C14 C15 C184 -45.6(19) . . . . ?
C14 C15 C184 O98 173.6(13) . . . . ?
C14 C15 C184 C183 50(2) . . . . ?
C16 C17 C20 O131 -63.8(19) . . . . ?
C16 C17 C20 C19 -178.9(16) . . . . ?
C16 C18 C185 O98 -65(3) . . . . ?
C16 C18 C185 O131 53(2) . . . . ?
C17 O1 C209 O210 102(2) . . . . ?
C17 O1 C209 C182 -138.0(19) . . . . ?
C17 C16 C18 O133 -176.2(15) . . . . ?
C17 C16 C18 C185 -59(2) . . . . ?
C18 C16 C17 O1 -176.4(15) . . . . ?
C18 C16 C17 C20 61.7(19) . . . . ?
C20 O131 C185 O98 58(2) . . . . ?
C20 O131 C185 C18 -61.2(19) . . . . ?
C21 C23 C182 O102 -177.1(17) . . . . ?
C21 C23 C182 C209 -50(3) . . . . ?
C21 C40 C41 O148 -178(3) . . . . ?
C23 C21 C40 O210 -52(2) . . . . ?
C23 C21 C40 C41 -172(2) . . . . ?
C23 C182 C209 O1 -68(3) . . . . ?
C23 C182 C209 O210 51(2) . . . . ?
C28 O21A C24A C25A -49(3) . . . . ?
C28 O21A C24A O90 69(3) . . . . ?
C28 C39A O101 C206 -104(3) . . . . ?
C28 O21B C24B C25B -78(4) . . . . ?
C28 O21B C24B O90 63(3) . . . . ?
C28 C39B O101 C206 -118(2) . . . . ?
C32 O99 C206 C29 -55(2) . . . . ?
C32 O99 C206 O101 67(2) . . . . ?
C35 O2 C213 C187 63.1(19) . . . . ?
C35 O2 C213 C214 -176.5(17) . . . . ?
C35 O92 C31 C30 130.1(15) . . . . ?
C35 O92 C31 C32 -109.5(16) . . . . ?
C35 C36 C37 O212 -172.4(15) . . . . ?
C35 C36 C37 C187 -52(2) . . . . ?
C36 C37 C187 O95 175.7(14) . . . . ?
C36 C37 C187 C213 55.5(18) . . . . ?
C37 C187 C213 O2 -58.4(16) . . . . ?
C37 C187 C213 C214 -171.7(16) . . . . ?
C40 O210 C209 O1 62(2) . . . . ?
C40 O210 C209 C182 -56(2) . . . . ?
C40 C21 C23 O6 175.3(17) . . . . ?
C40 C21 C23 C182 50(2) . . . . ?
C183 O97 C13 O107 55.5(17) . . . . ?
C183 O97 C13 C14 -59.7(18) . . . . ?
C184 O98 C185 O131 114.9(19) . . . . ?
C184 O98 C185 C18 -130(2) . . . . ?
C184 C183 C208 O166 -174(2) . . . . ?
C185 O98 C184 C15 131.8(16) . . . . ?
C185 O98 C184 C183 -104.3(18) . . . . ?
C185 O131 C20 C17 69(2) . . . . ?
C185 O131 C20 C19 -174.1(17) . . . . ?
C187 O95 C6 O105 106.9(14) . . . . ?
C187 O95 C6 C1 -130.0(14) . . . . ?
C187 C213 C214 O144 -177(2) . . . . ?
C208 C183 C184 O98 62(2) . . . . ?
C208 C183 C184 C15 -176.8(17) . . . . ?
C209 O1 C17 C16 120.3(16) . . . . ?
C209 O1 C17 C20 -123.4(17) . . . . ?
C209 O210 C40 C21 56(2) . . . . ?
C209 O210 C40 C41 -177.4(19) . . . . ?
C213 O2 C35 O92 61(2) . . . . ?
C213 O2 C35 C36 -59.1(18) . . . . ?
Na1 O97 C13 O107 -115.7(13) . . . . ?
Na1 O97 C13 C14 129.2(13) . . . . ?
Na1 O97 C183 C184 -127.6(15) . . . . ?
Na1 O97 C183 C208 -6(2) . . . . ?
Na1 O116 C12 C11 -134.2(15) . . . . ?
Na1 O155 C5 C4 -123(2) 4_566 . . . ?
